data_7014102
loop_
_publ_author_name
'du Peloux, Charlotte'
'Dolbecq, Anne'
'Mialane, Pierre'
'Marrot, J\'er\^ome'
'S\'echeresse, Francis'

_publ_section_title
;
 Template synthesis of [(Mo(V)2O4)(O3PCH2PO3)]n clusters (n = 3, 4,
 10): solid state and solution studies.
;
_journal_issue 8
_journal_name_full 'Dalton transactions (Cambridge, England : 2003)'
_journal_page_first 1259
_journal_page_last 1263
_journal_paper_doi 10.1039/b401250j
_journal_year 2004
_chemical_formula_sum 'C26 H270 Mo20 Na28 O229 P20'
_chemical_formula_weight 7430.34
_chemical_name_systematic
;
?
;
_space_group_IT_number 14
_symmetry_cell_setting monoclinic
_symmetry_space_group_name_Hall '-P 2yn'
_symmetry_space_group_name_H-M 'P 1 21/n 1'
_atom_sites_solution_hydrogens geom
_atom_sites_solution_primary direct
_atom_sites_solution_secondary difmap
_audit_creation_method SHELXL-97
_cell_angle_alpha 90.00
_cell_angle_beta 97.7920(10)
_cell_angle_gamma 90.00
_cell_formula_units_Z 2
_cell_length_a 21.79830(10)
_cell_length_b 23.1131(3)
_cell_length_c 22.6727(3)
_cell_measurement_reflns_used 24761
_cell_measurement_temperature 293(2)
_cell_volume 11317.6(2)
_computing_cell_refinement 'Bruker SMART'
_computing_data_collection 'Bruker SMART'
_computing_data_reduction 'Bruker SHELXTL'
_computing_molecular_graphics 'Bruker SHELXTL'
_computing_publication_material 'Bruker SHELXTL'
_computing_structure_refinement 'SHELXL-97 (Sheldrick, 1997)'
_computing_structure_solution 'SHELXS-97 (Sheldrick, 1990)'
_diffrn_ambient_temperature 293(2)
_diffrn_measured_fraction_theta_full 0.903
_diffrn_measured_fraction_theta_max 0.903
_diffrn_measurement_device_type 'CCD area detector'
_diffrn_measurement_method 'phi and omega scans'
_diffrn_radiation_monochromator graphite
_diffrn_radiation_source 'fine-focus sealed tube'
_diffrn_radiation_type MoK\a
_diffrn_radiation_wavelength 0.71073
_diffrn_reflns_av_R_equivalents 0.0665
_diffrn_reflns_av_sigmaI/netI 0.1047
_diffrn_reflns_limit_h_max 29
_diffrn_reflns_limit_h_min -26
_diffrn_reflns_limit_k_max 29
_diffrn_reflns_limit_k_min -32
_diffrn_reflns_limit_l_max 31
_diffrn_reflns_limit_l_min -31
_diffrn_reflns_number 77893
_diffrn_reflns_theta_full 29.82
_diffrn_reflns_theta_max 29.82
_diffrn_reflns_theta_min 1.22
_diffrn_standards_decay_% 0
_diffrn_standards_interval_count 0
_diffrn_standards_interval_time 0
_diffrn_standards_number 0
_exptl_absorpt_coefficient_mu 1.402
_exptl_absorpt_correction_T_max 0.9337
_exptl_absorpt_correction_T_min 0.4216
_exptl_absorpt_correction_type multi-scan
_exptl_absorpt_process_details 'SADABS (Sheldrick, 1996)'
_exptl_crystal_colour orange
_exptl_crystal_density_diffrn 2.180
_exptl_crystal_density_method 'not measured'
_exptl_crystal_description parallelepiped
_exptl_crystal_F_000 7412
_exptl_crystal_size_max 0.75
_exptl_crystal_size_mid 0.05
_exptl_crystal_size_min 0.05
_refine_diff_density_max 1.573
_refine_diff_density_min -1.418
_refine_diff_density_rms 0.178
_refine_ls_extinction_coef 0.00011(2)
_refine_ls_extinction_expression Fc^*^=kFc[1+0.001xFc^2^\l^3^/sin(2\q)]^-1/4^
_refine_ls_extinction_method SHELXL
_refine_ls_goodness_of_fit_ref 1.014
_refine_ls_hydrogen_treatment mixed
_refine_ls_matrix_type full
_refine_ls_number_parameters 1437
_refine_ls_number_reflns 29325
_refine_ls_number_restraints 0
_refine_ls_restrained_S_all 1.014
_refine_ls_R_factor_all 0.1233
_refine_ls_R_factor_gt 0.0554
_refine_ls_shift/su_max 0.014
_refine_ls_shift/su_mean 0.000
_refine_ls_structure_factor_coef Fsqd
_refine_ls_weighting_details 'calc w=1/[\s^2^(Fo^2^)+(0.0721P)^2^+7.8334P] where P=(Fo^2^+2Fc^2^)/3'
_refine_ls_weighting_scheme calc
_refine_ls_wR_factor_gt 0.1266
_refine_ls_wR_factor_ref 0.1562
_reflns_number_gt 16983
_reflns_number_total 29325
_reflns_threshold_expression >2sigma(I)
_cod_data_source_file b401250j.txt
_cod_data_source_block 1
_cod_depositor_comments
;
The following automatic conversions were performed:
'_symmetry_cell_setting' value 'Monoclinic' changed to 'monoclinic'
according to '/home/saulius/struct/CIF-dictionaries/cif_core.dic'
dictionary named 'cif_core.dic' version 2.4.1 from 2010-06-29.

Automatic conversion script
Id: cif_fix_enum 1527 2010-12-29 10:47:43Z saulius 
;
_cod_original_sg_symbol_H-M P2(1)/n
_cod_database_code 7014102

loop_
_symmetry_equiv_pos_as_xyz
'x, y, z'
'-x+1/2, y+1/2, -z+1/2'
'-x, -y, -z'
'x-1/2, -y-1/2, z-1/2'

loop_
_atom_site_label
_atom_site_type_symbol
_atom_site_fract_x
_atom_site_fract_y
_atom_site_fract_z
_atom_site_U_iso_or_equiv
_atom_site_adp_type
_atom_site_occupancy
_atom_site_symmetry_multiplicity
_atom_site_calc_flag
_atom_site_refinement_flags
_atom_site_disorder_assembly
_atom_site_disorder_group
Mo1 Mo -0.00513(3) 1.13917(2) 0.17944(2) 0.02028(12) Uani 1 1 d . . .
Mo2 Mo 0.00165(3) 1.03467(2) 0.14249(3) 0.02109(12) Uani 1 1 d . . .
Mo3 Mo 0.01014(3) 0.80963(2) 0.20632(3) 0.02442(13) Uani 1 1 d . . .
Mo4 Mo 0.01194(3) 0.72880(2) 0.28443(3) 0.02457(13) Uani 1 1 d . . .
Mo5 Mo 0.01281(3) 0.64607(2) 0.50727(3) 0.02442(13) Uani 1 1 d . . .
Mo6 Mo 0.01021(3) 0.67506(2) 0.61577(3) 0.02204(13) Uani 1 1 d . . .
Mo7 Mo 0.16950(3) 0.85228(2) 0.66389(3) 0.02372(13) Uani 1 1 d . . .
Mo8 Mo 0.20150(3) 0.92971(3) 0.59267(3) 0.02771(14) Uani 1 1 d . . .
Mo9 Mo 0.21117(3) 1.08321(3) 0.44595(3) 0.02879(15) Uani 1 1 d . . .
Mo10 Mo 0.16598(3) 1.16156(2) 0.37216(3) 0.02369(13) Uani 1 1 d . . .
P1 P 0.07669(8) 0.91044(7) 0.12871(7) 0.0216(4) Uani 1 1 d . . .
P2 P -0.06236(8) 0.90527(7) 0.11116(7) 0.0211(3) Uani 1 1 d . . .
P3 P 0.08455(8) 0.63871(7) 0.38613(8) 0.0245(4) Uani 1 1 d . . .
P4 P -0.05429(8) 0.63395(7) 0.36649(8) 0.0244(4) Uani 1 1 d . . .
P5 P 0.14067(8) 0.71471(7) 0.69737(7) 0.0216(4) Uani 1 1 d . . .
P6 P -0.12400(8) 0.70392(7) 0.66409(8) 0.0220(4) Uani 1 1 d . . .
P7 P 0.14057(8) 0.80543(7) 0.79692(7) 0.0212(3) Uani 1 1 d . . .
P8 P 0.12346(8) 1.20906(7) 0.23257(7) 0.0215(4) Uani 1 1 d . . .
P9 P 0.29218(9) 1.04549(8) 0.57727(8) 0.0310(4) Uani 1 1 d . . .
P10 P 0.28589(9) 0.95781(8) 0.48051(9) 0.0325(4) Uani 1 1 d . . .
O1 O -0.0108(2) 1.17677(19) 0.1145(2) 0.0298(11) Uani 1 1 d . . .
O2 O -0.0024(2) 1.0455(2) 0.0680(2) 0.0312(11) Uani 1 1 d . . .
O3 O 0.0142(2) 0.7663(2) 0.1472(2) 0.0362(12) Uani 1 1 d . . .
O4 O 0.0179(2) 0.6731(2) 0.2379(2) 0.0329(11) Uani 1 1 d . . .
O5 O 0.0122(3) 0.5729(2) 0.5123(2) 0.0405(13) Uani 1 1 d . . .
O6 O 0.0124(2) 0.6092(2) 0.6483(2) 0.0355(12) Uani 1 1 d . . .
O7 O 0.0923(2) 0.8584(2) 0.6515(2) 0.0325(11) Uani 1 1 d . . .
O8 O 0.1313(2) 0.9538(2) 0.5630(2) 0.0430(14) Uani 1 1 d . . .
O9 O 0.1460(3) 1.0540(2) 0.4642(2) 0.0429(13) Uani 1 1 d . . .
O10 O 0.0899(2) 1.1514(2) 0.3736(2) 0.0333(11) Uani 1 1 d . . .
O11 O 0.06590(19) 1.08839(18) 0.1749(2) 0.0234(10) Uani 1 1 d . . .
O12 O -0.06809(19) 1.07915(18) 0.16238(19) 0.0217(9) Uani 1 1 d . . .
O13 O 0.0719(2) 0.97307(19) 0.1493(2) 0.0300(11) Uani 1 1 d . . .
O14 O -0.0598(2) 0.96595(19) 0.1392(2) 0.0292(11) Uani 1 1 d . . .
O15 O 0.0753(2) 0.8684(2) 0.1815(2) 0.0315(11) Uani 1 1 d . . .
O16 O -0.0612(2) 0.8593(2) 0.1603(2) 0.0278(10) Uani 1 1 d . . .
O17 O 0.0746(2) 0.7842(2) 0.2685(2) 0.0282(11) Uani 1 1 d . . .
O18 O -0.0542(2) 0.77856(19) 0.2484(2) 0.0273(10) Uani 1 1 d . . .
O19 O 0.0793(2) 0.69591(19) 0.3509(2) 0.0317(11) Uani 1 1 d . . .
O20 O -0.0563(2) 0.68802(19) 0.3263(2) 0.0271(10) Uani 1 1 d . . .
O21 O 0.0823(2) 0.6514(2) 0.4519(2) 0.0345(12) Uani 1 1 d . . .
O22 O -0.0511(2) 0.6532(2) 0.4313(2) 0.0323(11) Uani 1 1 d . . .
O23 O 0.0784(2) 0.6698(2) 0.5690(2) 0.0274(10) Uani 1 1 d . . .
O24 O -0.0552(2) 0.66936(19) 0.5482(2) 0.0263(10) Uani 1 1 d . . .
O25 O 0.1717(2) 0.76181(19) 0.66300(19) 0.0265(10) Uani 1 1 d . . .
O26 O 0.1737(2) 0.84614(19) 0.7572(2) 0.0270(10) Uani 1 1 d . . .
O27 O 0.1928(2) 0.84624(19) 0.5845(2) 0.0292(11) Uani 1 1 d . . .
O28 O 0.1969(2) 0.9319(2) 0.6779(2) 0.0306(11) Uani 1 1 d . . .
O29 O 0.2376(2) 0.9266(2) 0.5118(2) 0.0381(13) Uani 1 1 d . . .
O30 O 0.2444(3) 1.0100(2) 0.6054(2) 0.0427(14) Uani 1 1 d . . .
O31 O 0.2563(3) 1.0040(2) 0.4367(2) 0.0424(14) Uani 1 1 d . . .
O32 O 0.2592(3) 1.0873(2) 0.5309(2) 0.0456(15) Uani 1 1 d . . .
O33 O 0.1970(2) 1.08393(19) 0.3597(2) 0.0295(11) Uani 1 1 d . . .
O34 O 0.1998(2) 1.16620(19) 0.4563(2) 0.0299(11) Uani 1 1 d . . .
O35 O 0.1606(2) 1.16879(19) 0.2791(2) 0.0277(10) Uani 1 1 d . . .
O36 O -0.1619(2) 0.74839(19) 0.6243(2) 0.0276(10) Uani 1 1 d . . .
O37 O 0.1334(2) 0.9020(2) 0.0985(2) 0.0394(13) Uani 1 1 d . . .
O38 O -0.1186(2) 0.8987(2) 0.0650(2) 0.0283(11) Uani 1 1 d . . .
O39 O 0.1434(2) 0.6073(2) 0.3781(2) 0.0346(12) Uani 1 1 d . . .
O40 O -0.1092(2) 0.5953(2) 0.3487(2) 0.0379(13) Uani 1 1 d . . .
O41 O 0.1678(2) 0.65645(19) 0.6869(2) 0.0302(11) Uani 1 1 d . . .
O42 O 0.0699(2) 0.71769(19) 0.68226(19) 0.0259(10) Uani 1 1 d . . .
O43 O -0.1452(2) 0.64273(18) 0.6487(2) 0.0279(11) Uani 1 1 d . . .
O44 O -0.0541(2) 0.71289(19) 0.6640(2) 0.0267(10) Uani 1 1 d . . .
O45 O 0.1649(2) 0.81440(19) 0.86154(19) 0.0259(10) Uani 1 1 d . . .
O46 O -0.06982(19) 1.18819(18) 0.2177(2) 0.0243(10) Uani 1 1 d . . .
O47 O 0.1453(2) 1.2048(2) 0.1726(2) 0.0292(11) Uani 1 1 d . . .
O48 O 0.0532(2) 1.19786(18) 0.2301(2) 0.0245(10) Uani 1 1 d . . .
O49 O 0.3342(3) 1.0787(3) 0.6236(2) 0.0523(16) Uani 1 1 d . . .
O50 O 0.3227(3) 0.9154(2) 0.4483(3) 0.0506(16) Uani 1 1 d . . .
O51 O 0.0014(2) 1.10025(19) 0.2712(2) 0.0263(10) Uani 1 1 d . . .
O52 O 0.0087(2) 1.00876(19) 0.24185(19) 0.0263(10) Uani 1 1 d . . .
O53 O 0.0057(2) 0.8881(2) 0.2728(2) 0.0330(11) Uani 1 1 d . . .
O54 O 0.0080(2) 0.78864(19) 0.3693(2) 0.0313(11) Uani 1 1 d . . .
O55 O 0.0162(2) 0.7452(2) 0.4884(2) 0.0303(11) Uani 1 1 d . . .
O56 O 0.0096(2) 0.76757(19) 0.5831(2) 0.0288(11) Uani 1 1 d . . .
O57 O 0.2739(2) 0.8354(2) 0.6916(2) 0.0355(12) Uani 1 1 d . . .
O58 O 0.3002(2) 0.9025(2) 0.6278(2) 0.0394(13) Uani 1 1 d . . .
O59 O 0.3079(2) 1.1169(2) 0.4245(3) 0.0440(14) Uani 1 1 d . . .
O60 O 0.2657(2) 1.1856(2) 0.3618(2) 0.0351(12) Uani 1 1 d . . .
C1 C 0.0076(3) 0.8972(3) 0.0769(3) 0.0246(14) Uani 1 1 d . . .
H1A H 0.0092 0.8582 0.0612 0.030 Uiso 1 1 calc R . .
H1B H 0.0063 0.9240 0.0439 0.030 Uiso 1 1 calc R . .
C2 C 0.0171(3) 0.5963(3) 0.3596(3) 0.0272(15) Uani 1 1 d . . .
H2A H 0.0183 0.5605 0.3821 0.033 Uiso 1 1 calc R . .
H2B H 0.0180 0.5865 0.3182 0.033 Uiso 1 1 calc R . .
C3 C 0.1575(3) 0.7330(3) 0.7758(3) 0.0258(14) Uani 1 1 d . . .
H3A H 0.1345 0.7066 0.7979 0.031 Uiso 1 1 calc R . .
H3B H 0.2012 0.7259 0.7884 0.031 Uiso 1 1 calc R . .
C4 C -0.1377(3) 0.7180(3) 0.7396(3) 0.0239(14) Uani 1 1 d . . .
H4A H -0.1120 0.6919 0.7657 0.029 Uiso 1 1 calc R . .
H4B H -0.1805 0.7085 0.7426 0.029 Uiso 1 1 calc R . .
C5 C 0.3350(4) 0.9958(4) 0.5374(4) 0.043(2) Uani 1 1 d . . .
H5A H 0.3662 1.0169 0.5194 0.051 Uiso 1 1 calc R . .
H5B H 0.3562 0.9680 0.5651 0.051 Uiso 1 1 calc R . .
C6 C 0.0075(3) 1.0467(3) 0.2814(3) 0.0255(14) Uani 1 1 d . . .
C7 C 0.0115(4) 1.0265(3) 0.3460(3) 0.046(2) Uani 1 1 d . . .
H7A H 0.0044 0.9855 0.3470 0.069 Uiso 1 1 calc R . .
H7B H -0.0193 1.0462 0.3651 0.069 Uiso 1 1 calc R . .
H7C H 0.0519 1.0351 0.3667 0.069 Uiso 1 1 calc R . .
C8 C 0.0129(3) 0.7819(3) 0.5297(3) 0.0282(15) Uani 1 1 d . . .
C9 C 0.0126(5) 0.8453(3) 0.5160(4) 0.052(2) Uani 1 1 d . . .
H9A H -0.0232 0.8630 0.5288 0.078 Uiso 1 1 calc R . .
H9B H 0.0116 0.8508 0.4739 0.078 Uiso 1 1 calc R . .
H9C H 0.0494 0.8629 0.5366 0.078 Uiso 1 1 calc R . .
C10 C 0.3113(4) 1.1584(4) 0.3879(4) 0.045(2) Uani 1 1 d . . .
C11 C 0.3745(5) 1.1764(6) 0.3746(7) 0.111(5) Uani 1 1 d . . .
H11A H 0.3958 1.1434 0.3617 0.166 Uiso 1 1 calc R . .
H11B H 0.3978 1.1922 0.4100 0.166 Uiso 1 1 calc R . .
H11C H 0.3701 1.2052 0.3438 0.166 Uiso 1 1 calc R . .
C12 C 0.3134(3) 0.8642(3) 0.6670(4) 0.0371(18) Uani 1 1 d . . .
C13 C 0.3806(4) 0.8533(5) 0.6880(5) 0.076(4) Uani 1 1 d . . .
H13A H 0.3856 0.8153 0.7051 0.113 Uiso 1 1 calc R . .
H13B H 0.3957 0.8816 0.7174 0.113 Uiso 1 1 calc R . .
H13C H 0.4036 0.8559 0.6548 0.113 Uiso 1 1 calc R . .
Na1 Na 0.17911(16) 0.91342(14) 0.89626(16) 0.0516(9) Uani 1 1 d . . .
Na2 Na 0.09497(16) 0.85542(14) 0.35271(15) 0.0503(8) Uani 1 1 d . . .
Na3 Na 0.11487(17) 0.77972(16) 0.94374(15) 0.0561(9) Uani 1 1 d . . .
Na4 Na 0.1372(2) 0.57356(18) 0.6342(2) 0.0864(14) Uani 1 1 d . . .
Na5 Na 0.3959(2) 0.9780(2) 0.2912(2) 0.1019(16) Uani 1 1 d . . .
Na6 Na -0.00392(12) 1.19263(11) 0.31980(12) 0.0277(6) Uani 1 1 d . . .
Na7 Na 0.16783(14) 1.11139(13) 0.13824(15) 0.0437(8) Uani 1 1 d . . .
Na8 Na 0.26885(16) 0.78878(15) 0.91062(16) 0.0529(9) Uani 1 1 d . . .
Na9 Na 0.23437(16) 1.25378(15) 0.13715(17) 0.0539(9) Uani 1 1 d . . .
Na10 Na 0.25781(16) 1.00741(14) 0.22213(15) 0.0483(8) Uani 1 1 d . . .
Na11 Na 0.2473(2) 0.50247(17) 0.7497(2) 0.0918(16) Uani 1 1 d . . .
Na12 Na 0.0809(2) 1.2287(2) 0.0776(2) 0.0954(15) Uani 1 1 d . . .
Na13 Na 0.3267(3) 0.6707(2) 0.8025(3) 0.135(3) Uani 1 1 d . . .
Na14 Na 0.1664(3) 0.7498(3) 0.5179(3) 0.0487(17) Uani 0.50 1 d P . .
Na15 Na 0.2860(6) 1.1885(4) -0.0969(4) 0.103(4) Uani 0.50 1 d P . .
O1W O 0.1168(3) 0.8803(3) 0.9753(2) 0.0495(15) Uani 1 1 d . . .
O2W O 0.2378(3) 0.6031(3) 0.7814(3) 0.0602(17) Uani 1 1 d . . .
O3W O 0.2594(3) 0.9199(2) 0.8214(3) 0.0521(15) Uani 1 1 d . . .
O4W O 0.3063(3) 1.0178(3) 0.3255(3) 0.0665(19) Uani 1 1 d . . .
O5W O 0.2528(3) 0.3636(3) 0.4309(3) 0.071(2) Uani 1 1 d . . .
O6W O 0.2548(3) 1.1121(2) 0.2275(3) 0.0526(16) Uani 1 1 d . . .
O7W O 0.2440(3) 1.1612(3) 0.0863(3) 0.0540(16) Uani 1 1 d . . .
O8W O 0.3146(3) 0.7784(3) 0.8068(3) 0.0612(18) Uani 1 1 d . . .
O9W O 0.2008(3) 1.0147(2) 0.1236(3) 0.0493(15) Uani 1 1 d . . .
O10W O 0.2072(3) 0.5206(3) 0.4541(3) 0.0638(18) Uani 1 1 d . . .
O11W O 0.2519(3) 0.6870(3) 0.8973(3) 0.0678(19) Uani 1 1 d . . .
O12W O 0.1127(4) 0.4948(4) 0.5687(4) 0.100(3) Uani 1 1 d . . .
O13W O 0.1558(3) 0.8995(3) 0.2874(3) 0.0642(18) Uani 1 1 d . . .
O14W O 0.1608(2) 1.0173(2) 0.2617(3) 0.0471(14) Uani 1 1 d . . .
O15W O 0.1157(4) 0.9251(3) 0.4260(3) 0.089(2) Uani 1 1 d . . .
O16W O 0.1350(3) 0.5037(3) 0.7166(3) 0.0691(19) Uani 1 1 d . . .
O17W O 0.4299(12) 0.8691(9) 0.5359(11) 0.158(9) Uani 0.50 1 d P . .
O18W O 0.3947(3) 0.6859(3) 0.8934(3) 0.0621(18) Uani 1 1 d . . .
O19W O 0.1830(4) 0.6078(4) 0.5392(4) 0.108(3) Uani 1 1 d . . .
O20W O 0.3577(2) 0.7564(2) 0.9801(2) 0.0458(14) Uani 1 1 d . . .
O21W O 0.2280(4) 1.3565(3) 0.1604(3) 0.081(2) Uani 1 1 d . . .
O22W O 0.9210(9) 0.3828(10) -0.0022(10) 0.141(9) Uani 0.50 1 d P . .
O23W O 0.4674(5) 0.9145(4) 0.2588(4) 0.116(3) Uani 1 1 d . . .
O24W O 0.1966(3) 1.0060(3) 0.9413(3) 0.0607(17) Uani 1 1 d . . .
O25W O 0.3609(3) 0.4908(3) 0.7350(3) 0.0582(17) Uani 1 1 d . . .
O26W O 0.2117(3) 0.7628(3) 1.0061(3) 0.0668(19) Uani 1 1 d . . .
O27W O 0.9022(3) 0.8699(3) 0.9513(3) 0.0573(17) Uani 1 1 d . . .
O28W O 0.3629(3) 1.0155(3) 0.1939(3) 0.077(2) Uani 1 1 d . . .
O29W O 0.2760(3) 0.8842(3) 0.9553(3) 0.069(2) Uani 1 1 d . . .
O30W O 0.4328(4) 0.0261(4) 0.6902(4) 0.103(3) Uani 1 1 d . . .
O31W O 0.3892(4) 0.9463(3) 0.0812(4) 0.102(3) Uani 1 1 d . . .
O32W O 0.3923(3) 0.5871(3) 0.8022(4) 0.074(2) Uani 1 1 d . . .
O33W O 0.3063(3) 1.2263(3) 0.2205(4) 0.096(3) Uani 1 1 d . . .
O34W O 0.1643(4) 0.7831(4) 0.3997(4) 0.101(3) Uani 1 1 d . . .
O35W O 0.2980(5) 0.9136(3) 0.2345(4) 0.126(4) Uani 1 1 d . . .
O36W O 0.2549(4) 0.5601(4) 0.6550(3) 0.096(3) Uani 1 1 d . . .
O37W O 0.1015(4) 0.6791(4) 0.9083(5) 0.110(3) Uani 1 1 d . . .
O38W O 0.4738(5) 1.0573(4) 0.3211(5) 0.137(4) Uani 1 1 d . . .
O39W O 0.4191(4) 0.9371(5) 0.3908(5) 0.134(4) Uani 1 1 d . . .
O40W O 0.3163(4) 0.6801(5) 0.6904(5) 0.144(4) Uani 1 1 d . . .
O41W O 0.1710(6) 1.2843(5) 0.0487(5) 0.169(5) Uani 1 1 d . . .
O42W O 0.2953(4) 0.2977(4) 0.3131(4) 0.104(3) Uani 1 1 d . . .
O43W O 0.4283(10) 0.0554(8) 0.4353(8) 0.121(7) Uani 0.50 1 d P . .
O44W O -0.0203(10) 1.2539(6) -0.0047(7) 0.104(6) Uani 0.50 1 d P . .
O45W O 0.0993(7) 0.0704(4) 0.5773(5) 0.160(5) Uani 1 1 d . . .
O46W O 0.2040(7) 1.1821(6) -0.0436(7) 0.199(6) Uiso 1 1 d . . .
O47W O 0.0131(4) 0.6885(4) 0.8056(5) 0.120(4) Uani 1 1 d . . .
O48W O 0.9494(9) 0.6850(7) 0.8972(7) 0.100(6) Uani 0.50 1 d P . .
O49W O 0.9844(15) 0.3802(19) 0.0231(18) 0.119(14) Uani 0.25 1 d P . .
O50W O 0.0000 0.0000 0.5000 0.161(7) Uani 1 2 d S . .
O51W O 0.2442(10) 1.2326(10) -0.1151(10) 0.132(7) Uiso 0.50 1 d P . .
O52W O 0.0624(17) 1.2585(15) -0.0416(17) 0.107(12) Uiso 0.25 1 d P . .
O53W O 0.1912(11) 1.2976(10) -0.0545(12) 0.158(9) Uani 0.50 1 d P . .

loop_
_atom_site_aniso_label
_atom_site_aniso_U_11
_atom_site_aniso_U_22
_atom_site_aniso_U_33
_atom_site_aniso_U_23
_atom_site_aniso_U_13
_atom_site_aniso_U_12
Mo1 0.0208(3) 0.0206(3) 0.0192(3) -0.0016(2) 0.0017(2) -0.0009(2)
Mo2 0.0216(3) 0.0210(3) 0.0204(3) -0.0016(2) 0.0016(2) -0.0008(2)
Mo3 0.0230(3) 0.0247(3) 0.0248(3) 0.0038(2) 0.0003(2) -0.0003(2)
Mo4 0.0233(3) 0.0231(3) 0.0263(3) 0.0034(2) -0.0003(2) -0.0007(2)
Mo5 0.0250(3) 0.0266(3) 0.0211(3) -0.0020(2) 0.0008(2) -0.0003(2)
Mo6 0.0233(3) 0.0226(3) 0.0197(3) -0.0007(2) 0.0008(2) -0.0007(2)
Mo7 0.0245(3) 0.0265(3) 0.0199(3) 0.0016(2) 0.0021(2) -0.0027(2)
Mo8 0.0310(3) 0.0284(3) 0.0237(3) 0.0055(2) 0.0036(2) -0.0006(3)
Mo9 0.0422(4) 0.0235(3) 0.0200(3) 0.0022(2) 0.0019(3) 0.0006(3)
Mo10 0.0266(3) 0.0230(3) 0.0207(3) 0.0005(2) 0.0007(2) -0.0007(2)
P1 0.0198(8) 0.0255(8) 0.0198(9) -0.0009(7) 0.0033(7) 0.0013(7)
P2 0.0206(8) 0.0226(8) 0.0192(8) -0.0005(7) -0.0002(6) -0.0014(7)
P3 0.0244(9) 0.0253(9) 0.0235(9) 0.0012(7) 0.0025(7) 0.0034(7)
P4 0.0259(9) 0.0231(8) 0.0230(9) -0.0002(7) -0.0008(7) -0.0035(7)
P5 0.0235(9) 0.0214(8) 0.0192(9) -0.0002(7) 0.0007(7) 0.0016(7)
P6 0.0213(9) 0.0212(8) 0.0232(9) -0.0010(7) 0.0016(7) -0.0020(7)
P7 0.0221(9) 0.0249(9) 0.0161(8) 0.0002(7) 0.0010(6) -0.0004(7)
P8 0.0217(9) 0.0233(8) 0.0190(8) 0.0007(7) 0.0010(7) -0.0024(7)
P9 0.0348(11) 0.0314(10) 0.0250(10) 0.0057(8) -0.0025(8) -0.0063(8)
P10 0.0391(11) 0.0311(10) 0.0290(10) 0.0076(8) 0.0107(8) 0.0075(9)
O1 0.036(3) 0.028(3) 0.024(3) 0.000(2) 0.000(2) -0.004(2)
O2 0.038(3) 0.033(3) 0.023(3) -0.005(2) 0.003(2) 0.001(2)
O3 0.040(3) 0.037(3) 0.032(3) -0.001(2) 0.005(2) 0.002(2)
O4 0.038(3) 0.029(3) 0.032(3) 0.000(2) 0.005(2) 0.002(2)
O5 0.056(4) 0.025(3) 0.040(3) -0.005(2) 0.003(3) 0.003(2)
O6 0.048(3) 0.026(3) 0.032(3) 0.001(2) 0.001(2) -0.001(2)
O7 0.029(3) 0.036(3) 0.032(3) 0.000(2) 0.003(2) -0.002(2)
O8 0.033(3) 0.049(3) 0.046(3) 0.015(3) 0.005(2) 0.005(3)
O9 0.054(4) 0.042(3) 0.035(3) 0.006(3) 0.012(3) -0.009(3)
O10 0.030(3) 0.036(3) 0.035(3) 0.001(2) 0.006(2) 0.001(2)
O11 0.019(2) 0.026(2) 0.026(3) -0.0018(19) 0.0032(18) -0.0023(19)
O12 0.019(2) 0.023(2) 0.023(2) -0.0033(19) 0.0033(18) -0.0002(18)
O13 0.022(2) 0.025(2) 0.042(3) -0.005(2) 0.000(2) 0.000(2)
O14 0.025(3) 0.028(2) 0.036(3) -0.007(2) 0.009(2) -0.003(2)
O15 0.027(3) 0.038(3) 0.028(3) 0.008(2) 0.000(2) -0.007(2)
O16 0.022(2) 0.034(3) 0.027(3) 0.008(2) 0.0026(19) 0.001(2)
O17 0.026(3) 0.030(3) 0.028(3) 0.003(2) -0.001(2) -0.001(2)
O18 0.026(3) 0.027(2) 0.028(3) 0.004(2) 0.000(2) -0.001(2)
O19 0.030(3) 0.028(3) 0.034(3) 0.007(2) -0.006(2) -0.001(2)
O20 0.025(2) 0.026(2) 0.030(3) 0.007(2) 0.004(2) 0.000(2)
O21 0.026(3) 0.051(3) 0.027(3) -0.008(2) 0.002(2) 0.002(2)
O22 0.029(3) 0.043(3) 0.023(3) -0.002(2) 0.001(2) 0.006(2)
O23 0.021(2) 0.038(3) 0.022(2) -0.005(2) 0.0006(19) 0.000(2)
O24 0.025(2) 0.030(2) 0.023(2) -0.001(2) 0.0011(19) -0.001(2)
O25 0.034(3) 0.027(2) 0.019(2) -0.0018(19) 0.007(2) -0.004(2)
O26 0.032(3) 0.031(3) 0.020(2) 0.002(2) 0.007(2) -0.007(2)
O27 0.037(3) 0.030(3) 0.021(3) 0.003(2) 0.007(2) -0.004(2)
O28 0.036(3) 0.029(3) 0.028(3) 0.003(2) 0.010(2) -0.007(2)
O29 0.053(3) 0.037(3) 0.026(3) 0.006(2) 0.010(2) -0.008(3)
O30 0.052(4) 0.033(3) 0.046(3) 0.001(3) 0.018(3) -0.005(3)
O31 0.073(4) 0.032(3) 0.022(3) 0.005(2) 0.005(3) 0.013(3)
O32 0.084(4) 0.028(3) 0.020(3) 0.005(2) -0.010(3) 0.006(3)
O33 0.042(3) 0.026(2) 0.020(2) 0.000(2) 0.002(2) 0.003(2)
O34 0.043(3) 0.027(2) 0.018(2) -0.002(2) -0.001(2) 0.002(2)
O35 0.028(3) 0.027(2) 0.026(3) -0.002(2) 0.000(2) 0.003(2)
O36 0.029(3) 0.026(2) 0.026(3) 0.000(2) -0.005(2) 0.005(2)
O37 0.022(3) 0.069(4) 0.028(3) -0.006(3) 0.005(2) 0.007(3)
O38 0.023(2) 0.034(3) 0.026(3) -0.002(2) -0.0051(19) -0.002(2)
O39 0.028(3) 0.039(3) 0.038(3) -0.001(2) 0.008(2) 0.011(2)
O40 0.031(3) 0.034(3) 0.046(3) 0.003(2) -0.006(2) -0.007(2)
O41 0.039(3) 0.026(2) 0.025(3) -0.004(2) 0.000(2) 0.005(2)
O42 0.022(2) 0.033(3) 0.021(2) -0.005(2) -0.0024(18) -0.002(2)
O43 0.031(3) 0.021(2) 0.031(3) -0.005(2) 0.003(2) -0.006(2)
O44 0.028(3) 0.031(2) 0.022(2) -0.004(2) 0.0045(19) -0.002(2)
O45 0.030(3) 0.029(2) 0.017(2) 0.0003(19) -0.0011(19) 0.004(2)
O46 0.018(2) 0.025(2) 0.029(3) -0.007(2) -0.0004(19) -0.0007(19)
O47 0.034(3) 0.033(3) 0.022(3) 0.000(2) 0.009(2) 0.001(2)
O48 0.022(2) 0.022(2) 0.029(3) -0.006(2) 0.0018(19) -0.0030(19)
O49 0.049(4) 0.071(4) 0.035(3) -0.005(3) -0.002(3) -0.016(3)
O50 0.059(4) 0.045(3) 0.052(4) 0.003(3) 0.026(3) 0.019(3)
O51 0.033(3) 0.025(2) 0.022(2) -0.0043(19) 0.004(2) 0.000(2)
O52 0.035(3) 0.025(2) 0.019(2) -0.0039(19) 0.005(2) -0.001(2)
O53 0.036(3) 0.030(3) 0.032(3) -0.001(2) 0.002(2) 0.002(2)
O54 0.039(3) 0.026(2) 0.028(3) -0.004(2) 0.002(2) 0.000(2)
O55 0.039(3) 0.029(3) 0.024(3) 0.000(2) 0.009(2) 0.001(2)
O56 0.035(3) 0.024(2) 0.026(3) -0.001(2) 0.003(2) -0.002(2)
O57 0.029(3) 0.042(3) 0.035(3) 0.012(2) 0.002(2) 0.000(2)
O58 0.036(3) 0.046(3) 0.036(3) 0.015(3) 0.005(2) -0.006(2)
O59 0.034(3) 0.045(3) 0.050(4) 0.018(3) -0.005(3) 0.003(3)
O60 0.028(3) 0.037(3) 0.040(3) 0.009(2) 0.004(2) 0.004(2)
C1 0.024(4) 0.030(4) 0.019(3) 0.000(3) 0.002(3) 0.003(3)
C2 0.029(4) 0.025(3) 0.028(4) -0.002(3) 0.003(3) 0.002(3)
C3 0.022(3) 0.031(4) 0.023(4) 0.001(3) -0.001(3) 0.003(3)
C4 0.023(3) 0.026(3) 0.023(3) 0.000(3) 0.003(3) -0.001(3)
C5 0.031(4) 0.054(5) 0.043(5) 0.011(4) 0.007(4) -0.005(4)
C6 0.024(4) 0.026(4) 0.026(4) 0.002(3) 0.000(3) -0.003(3)
C7 0.080(7) 0.036(4) 0.019(4) 0.001(3) 0.000(4) 0.000(4)
C8 0.032(4) 0.028(4) 0.024(4) 0.000(3) 0.003(3) -0.007(3)
C9 0.084(7) 0.037(5) 0.035(5) -0.002(4) 0.007(5) -0.011(5)
C10 0.031(4) 0.053(5) 0.051(5) 0.006(4) 0.002(4) 0.004(4)
C11 0.034(6) 0.142(12) 0.159(14) 0.081(11) 0.020(7) 0.006(7)
C12 0.028(4) 0.046(5) 0.038(5) 0.008(4) 0.005(3) 0.003(3)
C13 0.027(5) 0.114(9) 0.084(8) 0.053(7) 0.002(5) -0.005(5)
Na1 0.055(2) 0.0427(19) 0.053(2) -0.0054(16) -0.0054(17) 0.0026(16)
Na2 0.056(2) 0.049(2) 0.043(2) 0.0006(16) -0.0015(16) -0.0103(17)
Na3 0.060(2) 0.065(2) 0.043(2) 0.0052(18) 0.0087(17) -0.0024(19)
Na4 0.107(4) 0.059(3) 0.087(3) -0.018(2) -0.012(3) 0.004(2)
Na5 0.089(4) 0.126(4) 0.094(4) 0.006(3) 0.025(3) 0.021(3)
Na6 0.0281(15) 0.0294(14) 0.0257(15) -0.0055(12) 0.0037(11) -0.0012(11)
Na7 0.0386(18) 0.0464(18) 0.047(2) -0.0071(15) 0.0100(15) 0.0042(15)
Na8 0.047(2) 0.051(2) 0.057(2) -0.0041(17) -0.0061(16) 0.0077(16)
Na9 0.054(2) 0.051(2) 0.058(2) -0.0019(18) 0.0131(18) -0.0007(17)
Na10 0.051(2) 0.0481(19) 0.047(2) 0.0053(16) 0.0104(16) 0.0094(16)
Na11 0.088(3) 0.048(2) 0.126(4) -0.004(2) -0.034(3) 0.008(2)
Na12 0.096(4) 0.110(4) 0.073(3) 0.016(3) -0.012(3) 0.001(3)
Na13 0.124(4) 0.090(4) 0.163(6) -0.063(4) -0.088(4) 0.052(3)
Na14 0.049(4) 0.048(4) 0.052(4) -0.019(3) 0.018(3) -0.010(3)
Na15 0.185(11) 0.063(5) 0.090(7) 0.008(5) 0.119(8) -0.001(6)
O1W 0.048(4) 0.070(4) 0.029(3) -0.010(3) 0.000(3) 0.011(3)
O2W 0.068(4) 0.067(4) 0.044(4) 0.005(3) 0.000(3) 0.024(3)
O3W 0.048(4) 0.051(4) 0.056(4) -0.002(3) 0.000(3) -0.011(3)
O4W 0.064(4) 0.086(5) 0.051(4) -0.008(4) 0.010(3) 0.019(4)
O5W 0.057(4) 0.109(6) 0.044(4) 0.003(4) -0.006(3) -0.026(4)
O6W 0.053(4) 0.044(3) 0.062(4) -0.004(3) 0.010(3) 0.005(3)
O7W 0.046(4) 0.057(4) 0.060(4) -0.011(3) 0.011(3) 0.000(3)
O8W 0.043(4) 0.057(4) 0.080(5) 0.012(4) -0.001(3) -0.007(3)
O9W 0.054(4) 0.047(3) 0.048(4) -0.009(3) 0.012(3) -0.011(3)
O10W 0.066(4) 0.066(4) 0.060(4) 0.001(4) 0.010(3) -0.014(4)
O11W 0.075(5) 0.055(4) 0.069(5) 0.015(3) -0.004(4) -0.007(4)
O12W 0.123(7) 0.095(6) 0.078(6) 0.030(5) -0.003(5) -0.035(5)
O13W 0.055(4) 0.080(5) 0.054(4) 0.002(4) -0.002(3) -0.019(4)
O14W 0.039(3) 0.058(4) 0.044(4) -0.011(3) 0.005(3) -0.004(3)
O15W 0.126(7) 0.073(5) 0.060(5) -0.015(4) -0.016(4) -0.023(5)
O16W 0.067(5) 0.059(4) 0.080(5) -0.010(4) 0.005(4) -0.006(4)
O17W 0.21(3) 0.110(16) 0.15(2) -0.016(15) 0.023(19) 0.052(17)
O18W 0.044(4) 0.076(5) 0.066(5) -0.010(4) 0.005(3) -0.005(3)
O19W 0.075(6) 0.127(7) 0.115(8) 0.006(6) -0.005(5) 0.037(5)
O20W 0.039(3) 0.060(4) 0.036(3) -0.005(3) -0.002(2) -0.002(3)
O21W 0.110(6) 0.054(4) 0.082(6) 0.001(4) 0.028(5) 0.003(4)
O22W 0.102(15) 0.19(2) 0.122(18) -0.073(16) -0.034(13) 0.030(15)
O23W 0.142(9) 0.110(7) 0.100(7) -0.042(6) 0.029(6) -0.001(6)
O24W 0.055(4) 0.050(4) 0.075(5) -0.007(3) 0.002(3) 0.006(3)
O25W 0.045(4) 0.064(4) 0.068(5) -0.008(3) 0.016(3) -0.001(3)
O26W 0.064(4) 0.077(5) 0.057(4) 0.015(4) 0.001(3) 0.013(4)
O27W 0.048(4) 0.090(5) 0.034(3) -0.008(3) 0.007(3) -0.013(3)
O28W 0.071(5) 0.089(5) 0.073(5) 0.033(4) 0.020(4) -0.002(4)
O29W 0.084(5) 0.055(4) 0.062(5) -0.003(3) -0.015(4) 0.001(4)
O30W 0.081(6) 0.135(8) 0.092(7) 0.019(6) 0.009(5) 0.008(5)
O31W 0.098(6) 0.062(5) 0.156(9) 0.039(5) 0.054(6) 0.039(4)
O32W 0.045(4) 0.064(4) 0.116(6) -0.012(4) 0.020(4) -0.002(3)
O33W 0.055(5) 0.091(6) 0.135(8) 0.042(5) -0.013(5) -0.021(4)
O34W 0.070(5) 0.116(7) 0.118(7) 0.038(6) 0.015(5) 0.032(5)
O35W 0.214(11) 0.051(4) 0.143(8) 0.023(5) 0.132(8) 0.050(6)
O36W 0.120(7) 0.109(6) 0.061(5) 0.003(5) 0.015(5) 0.026(6)
O37W 0.089(6) 0.082(6) 0.156(9) -0.018(6) 0.012(6) -0.004(5)
O38W 0.153(10) 0.092(7) 0.179(11) 0.012(7) 0.071(9) -0.021(7)
O39W 0.101(7) 0.197(11) 0.113(8) 0.054(8) 0.039(6) 0.035(7)
O40W 0.060(6) 0.233(13) 0.144(10) 0.011(9) 0.028(6) -0.011(7)
O41W 0.211(13) 0.162(11) 0.119(10) 0.016(8) -0.034(9) 0.024(10)
O42W 0.088(6) 0.081(6) 0.136(8) 0.024(5) -0.011(6) -0.015(5)
O43W 0.18(2) 0.110(14) 0.076(13) 0.042(11) 0.042(13) 0.021(14)
O44W 0.21(2) 0.049(8) 0.053(10) 0.014(7) 0.007(11) 0.020(11)
O45W 0.320(16) 0.073(6) 0.112(8) 0.018(5) 0.115(10) 0.072(8)
O47W 0.093(7) 0.088(6) 0.160(10) 0.038(6) -0.045(6) -0.013(5)
O48W 0.157(17) 0.073(10) 0.075(12) 0.002(9) 0.035(11) -0.019(11)
O49W 0.06(2) 0.17(4) 0.12(3) 0.04(3) -0.01(2) -0.04(2)
O50W 0.213(18) 0.122(12) 0.130(14) 0.049(10) -0.049(12) -0.013(12)
O53W 0.14(2) 0.15(2) 0.18(2) 0.067(18) 0.055(18) 0.004(16)

loop_
_atom_type_symbol
_atom_type_description
_atom_type_scat_dispersion_real
_atom_type_scat_dispersion_imag
_atom_type_scat_source
C C 0.0033 0.0016 'International Tables Vol C Tables 4.2.6.8 and 6.1.1.4'
H H 0.0000 0.0000 'International Tables Vol C Tables 4.2.6.8 and 6.1.1.4'
O O 0.0106 0.0060 'International Tables Vol C Tables 4.2.6.8 and 6.1.1.4'
Na Na 0.0362 0.0249 'International Tables Vol C Tables 4.2.6.8 and 6.1.1.4'
P P 0.1023 0.0942 'International Tables Vol C Tables 4.2.6.8 and 6.1.1.4'
Mo Mo -1.6832 0.6857 'International Tables Vol C Tables 4.2.6.8 and 6.1.1.4'

loop_
_geom_angle_atom_site_label_1
_geom_angle_atom_site_label_2
_geom_angle_atom_site_label_3
_geom_angle
_geom_angle_site_symmetry_1
_geom_angle_site_symmetry_3
_geom_angle_publ_flag
O1 Mo1 O12 103.0(2) . . ?
O1 Mo1 O11 103.1(2) . . ?
O12 Mo1 O11 95.94(17) . . ?
O1 Mo1 O46 96.2(2) . . ?
O12 Mo1 O46 88.38(17) . . ?
O11 Mo1 O46 158.63(18) . . ?
O1 Mo1 O48 96.4(2) . . ?
O12 Mo1 O48 158.03(18) . . ?
O11 Mo1 O48 89.49(17) . . ?
O46 Mo1 O48 79.30(17) . . ?
O1 Mo1 O51 172.73(19) . . ?
O12 Mo1 O51 81.60(17) . . ?
O11 Mo1 O51 81.80(17) . . ?
O46 Mo1 O51 78.14(17) . . ?
O48 Mo1 O51 78.12(17) . . ?
O1 Mo1 Mo2 101.49(16) . . ?
O12 Mo1 Mo2 48.48(12) . . ?
O11 Mo1 Mo2 48.52(12) . . ?
O46 Mo1 Mo2 135.92(12) . . ?
O48 Mo1 Mo2 136.99(12) . . ?
O51 Mo1 Mo2 85.78(11) . . ?
O1 Mo1 Na6 127.83(16) . . ?
O12 Mo1 Na6 111.01(13) . . ?
O11 Mo1 Na6 111.10(14) . . ?
O46 Mo1 Na6 48.36(13) . . ?
O48 Mo1 Na6 47.60(13) . . ?
O51 Mo1 Na6 44.90(12) . . ?
Mo2 Mo1 Na6 130.68(5) . . ?
O2 Mo2 O12 102.5(2) . . ?
O2 Mo2 O11 102.7(2) . . ?
O12 Mo2 O11 96.95(18) . . ?
O2 Mo2 O14 97.5(2) . . ?
O12 Mo2 O14 83.77(17) . . ?
O11 Mo2 O14 159.03(19) . . ?
O2 Mo2 O13 96.5(2) . . ?
O12 Mo2 O13 159.67(19) . . ?
O11 Mo2 O13 85.62(18) . . ?
O14 Mo2 O13 86.77(18) . . ?
O2 Mo2 O52 173.43(19) . . ?
O12 Mo2 O52 82.06(17) . . ?
O11 Mo2 O52 81.21(17) . . ?
O14 Mo2 O52 78.14(17) . . ?
O13 Mo2 O52 78.41(18) . . ?
O2 Mo2 Mo1 100.85(16) . . ?
O12 Mo2 Mo1 48.96(12) . . ?
O11 Mo2 Mo1 49.06(13) . . ?
O14 Mo2 Mo1 131.85(12) . . ?
O13 Mo2 Mo1 133.92(13) . . ?
O52 Mo2 Mo1 85.70(11) . . ?
O3 Mo3 O18 106.8(2) . . ?
O3 Mo3 O17 106.6(2) . . ?
O18 Mo3 O17 91.82(19) . . ?
O3 Mo3 O16 92.6(2) . . ?
O18 Mo3 O16 84.81(18) . . ?
O17 Mo3 O16 160.63(19) . . ?
O3 Mo3 O15 93.5(2) . . ?
O18 Mo3 O15 159.08(19) . . ?
O17 Mo3 O15 86.61(18) . . ?
O16 Mo3 O15 89.78(18) . . ?
O3 Mo3 O53 166.5(2) . . ?
O18 Mo3 O53 82.88(18) . . ?
O17 Mo3 O53 81.82(18) . . ?
O16 Mo3 O53 78.83(17) . . ?
O15 Mo3 O53 76.24(18) . . ?
O3 Mo3 Mo4 96.78(17) . . ?
O18 Mo3 Mo4 48.42(13) . . ?
O17 Mo3 Mo4 48.54(13) . . ?
O16 Mo3 Mo4 133.02(12) . . ?
O15 Mo3 Mo4 135.06(13) . . ?
O53 Mo3 Mo4 96.65(12) . . ?
O4 Mo4 O18 107.8(2) . . ?
O4 Mo4 O17 105.7(2) . . ?
O18 Mo4 O17 91.86(19) . . ?
O4 Mo4 O20 93.5(2) . . ?
O18 Mo4 O20 85.68(18) . . ?
O17 Mo4 O20 160.42(19) . . ?
O4 Mo4 O19 93.9(2) . . ?
O18 Mo4 O19 157.92(19) . . ?
O17 Mo4 O19 86.07(18) . . ?
O20 Mo4 O19 88.96(18) . . ?
O4 Mo4 O54 165.2(2) . . ?
O18 Mo4 O54 83.67(18) . . ?
O17 Mo4 O54 82.59(18) . . ?
O20 Mo4 O54 77.84(17) . . ?
O19 Mo4 O54 74.26(18) . . ?
O4 Mo4 Mo3 96.83(16) . . ?
O18 Mo4 Mo3 48.46(13) . . ?
O17 Mo4 Mo3 48.54(14) . . ?
O20 Mo4 Mo3 133.95(13) . . ?
O19 Mo4 Mo3 134.57(13) . . ?
O54 Mo4 Mo3 97.79(11) . . ?
O4 Mo4 Na2 143.07(18) . . ?
O18 Mo4 Na2 90.06(15) . . ?
O17 Mo4 Na2 40.00(15) . . ?
O20 Mo4 Na2 120.49(14) . . ?
O19 Mo4 Na2 74.29(14) . . ?
O54 Mo4 Na2 42.75(13) . . ?
Mo3 Mo4 Na2 70.84(6) . . ?
O5 Mo5 O24 103.4(2) . . ?
O5 Mo5 O23 104.2(2) . . ?
O24 Mo5 O23 96.50(19) . . ?
O5 Mo5 O22 97.2(2) . . ?
O24 Mo5 O22 84.52(19) . . ?
O23 Mo5 O22 157.7(2) . . ?
O5 Mo5 O21 96.4(2) . . ?
O24 Mo5 O21 159.3(2) . . ?
O23 Mo5 O21 83.94(19) . . ?
O22 Mo5 O21 87.44(19) . . ?
O5 Mo5 O55 173.0(2) . . ?
O24 Mo5 O55 81.96(17) . . ?
O23 Mo5 O55 79.44(19) . . ?
O22 Mo5 O55 78.65(18) . . ?
O21 Mo5 O55 77.81(18) . . ?
O5 Mo5 Mo6 101.25(18) . . ?
O24 Mo5 Mo6 49.10(13) . . ?
O23 Mo5 Mo6 48.86(13) . . ?
O22 Mo5 Mo6 132.81(13) . . ?
O21 Mo5 Mo6 132.26(13) . . ?
O55 Mo5 Mo6 85.69(12) . . ?
O6 Mo6 O23 101.7(2) . . ?
O6 Mo6 O24 104.9(2) . . ?
O23 Mo6 O24 95.71(19) . . ?
O6 Mo6 O44 97.4(2) . . ?
O23 Mo6 O44 158.70(18) . . ?
O24 Mo6 O44 88.21(18) . . ?
O6 Mo6 O42 97.5(2) . . ?
O23 Mo6 O42 88.62(18) . . ?
O24 Mo6 O42 155.75(18) . . ?
O44 Mo6 O42 79.69(17) . . ?
O6 Mo6 O56 173.3(2) . . ?
O23 Mo6 O56 81.49(18) . . ?
O24 Mo6 O56 80.54(18) . . ?
O44 Mo6 O56 78.52(17) . . ?
O42 Mo6 O56 76.52(17) . . ?
O6 Mo6 Mo5 100.45(17) . . ?
O23 Mo6 Mo5 48.76(13) . . ?
O24 Mo6 Mo5 48.40(13) . . ?
O44 Mo6 Mo5 135.99(13) . . ?
O42 Mo6 Mo5 136.20(12) . . ?
O56 Mo6 Mo5 86.14(12) . . ?
O6 Mo6 Na6 128.52(17) . 3_576 ?
O23 Mo6 Na6 111.68(14) . 3_576 ?
O24 Mo6 Na6 109.30(14) . 3_576 ?
O44 Mo6 Na6 47.76(13) . 3_576 ?
O42 Mo6 Na6 47.63(13) . 3_576 ?
O56 Mo6 Na6 44.91(12) . 3_576 ?
Mo5 Mo6 Na6 131.03(5) . 3_576 ?
O6 Mo6 Na4 52.30(19) . . ?
O23 Mo6 Na4 52.45(16) . . ?
O24 Mo6 Na4 120.97(15) . . ?
O44 Mo6 Na4 140.51(15) . . ?
O42 Mo6 Na4 80.27(14) . . ?
O56 Mo6 Na4 128.50(14) . . ?
Mo5 Mo6 Na4 79.89(8) . . ?
Na6 Mo6 Na4 127.57(8) 3_576 . ?
O7 Mo7 O27 103.6(2) . . ?
O7 Mo7 O28 103.1(2) . . ?
O27 Mo7 O28 96.11(19) . . ?
O7 Mo7 O25 96.1(2) . . ?
O27 Mo7 O25 84.83(18) . . ?
O28 Mo7 O25 159.9(2) . . ?
O7 Mo7 O26 94.6(2) . . ?
O27 Mo7 O26 160.74(19) . . ?
O28 Mo7 O26 85.93(18) . . ?
O25 Mo7 O26 86.82(17) . . ?
O7 Mo7 O57 172.1(2) . . ?
O27 Mo7 O57 82.41(19) . . ?
O28 Mo7 O57 81.15(19) . . ?
O25 Mo7 O57 79.06(18) . . ?
O26 Mo7 O57 78.98(18) . . ?
O7 Mo7 Mo8 100.86(17) . . ?
O27 Mo7 Mo8 48.67(13) . . ?
O28 Mo7 Mo8 48.79(13) . . ?
O25 Mo7 Mo8 132.96(12) . . ?
O26 Mo7 Mo8 134.30(12) . . ?
O57 Mo7 Mo8 86.98(12) . . ?
O8 Mo8 O27 102.6(2) . . ?
O8 Mo8 O28 102.8(2) . . ?
O27 Mo8 O28 95.92(19) . . ?
O8 Mo8 O30 97.4(2) . . ?
O27 Mo8 O30 159.1(2) . . ?
O28 Mo8 O30 85.5(2) . . ?
O8 Mo8 O29 95.2(2) . . ?
O27 Mo8 O29 85.72(19) . . ?
O28 Mo8 O29 161.0(2) . . ?
O30 Mo8 O29 86.4(2) . . ?
O8 Mo8 O58 175.2(2) . . ?
O27 Mo8 O58 80.46(19) . . ?
O28 Mo8 O58 80.41(19) . . ?
O30 Mo8 O58 79.2(2) . . ?
O29 Mo8 O58 81.3(2) . . ?
O8 Mo8 Mo7 99.90(18) . . ?
O27 Mo8 Mo7 48.55(13) . . ?
O28 Mo8 Mo7 48.73(13) . . ?
O30 Mo8 Mo7 133.56(15) . . ?
O29 Mo8 Mo7 133.88(14) . . ?
O58 Mo8 Mo7 84.94(12) . . ?
O9 Mo9 O33 103.2(2) . . ?
O9 Mo9 O34 104.0(2) . . ?
O33 Mo9 O34 96.15(19) . . ?
O9 Mo9 O32 97.3(3) . . ?
O33 Mo9 O32 158.7(2) . . ?
O34 Mo9 O32 84.27(19) . . ?
O9 Mo9 O31 95.6(2) . . ?
O33 Mo9 O31 85.41(19) . . ?
O34 Mo9 O31 159.4(2) . . ?
O32 Mo9 O31 87.0(2) . . ?
O9 Mo9 O59 174.7(2) . . ?
O33 Mo9 O59 79.3(2) . . ?
O34 Mo9 O59 80.3(2) . . ?
O32 Mo9 O59 79.8(2) . . ?
O31 Mo9 O59 79.8(2) . . ?
O9 Mo9 Mo10 100.51(19) . . ?
O33 Mo9 Mo10 48.88(13) . . ?
O34 Mo9 Mo10 48.84(13) . . ?
O32 Mo9 Mo10 132.55(14) . . ?
O31 Mo9 Mo10 133.82(14) . . ?
O59 Mo9 Mo10 84.70(13) . . ?
O10 Mo10 O33 103.7(2) . . ?
O10 Mo10 O34 103.4(2) . . ?
O33 Mo10 O34 95.73(19) . . ?
O10 Mo10 O36 95.2(2) . 3_576 ?
O33 Mo10 O36 160.20(19) . 3_576 ?
O34 Mo10 O36 85.42(18) . 3_576 ?
O10 Mo10 O35 96.3(2) . . ?
O33 Mo10 O35 84.30(18) . . ?
O34 Mo10 O35 159.66(19) . . ?
O36 Mo10 O35 87.86(17) 3_576 . ?
O10 Mo10 O60 172.3(2) . . ?
O33 Mo10 O60 81.70(19) . . ?
O34 Mo10 O60 81.3(2) . . ?
O36 Mo10 O60 78.93(18) 3_576 . ?
O35 Mo10 O60 78.58(18) . . ?
O10 Mo10 Mo9 100.46(17) . . ?
O33 Mo10 Mo9 48.45(13) . . ?
O34 Mo10 Mo9 48.85(13) . . ?
O36 Mo10 Mo9 133.88(13) 3_576 . ?
O35 Mo10 Mo9 132.32(12) . . ?
O60 Mo10 Mo9 87.27(12) . . ?
O37 P1 O13 110.9(3) . . ?
O37 P1 O15 112.0(3) . . ?
O13 P1 O15 110.4(3) . . ?
O37 P1 C1 110.2(3) . . ?
O13 P1 C1 105.9(3) . . ?
O15 P1 C1 107.2(3) . . ?
O38 P2 O14 111.0(3) . . ?
O38 P2 O16 111.4(3) . . ?
O14 P2 O16 109.6(3) . . ?
O38 P2 C1 110.1(3) . . ?
O14 P2 C1 106.6(3) . . ?
O16 P2 C1 107.9(3) . . ?
O39 P3 O21 110.6(3) . . ?
O39 P3 O19 110.9(3) . . ?
O21 P3 O19 109.4(3) . . ?
O39 P3 C2 111.6(3) . . ?
O21 P3 C2 107.3(3) . . ?
O19 P3 C2 107.1(3) . . ?
O40 P4 O22 111.3(3) . . ?
O40 P4 O20 111.4(3) . . ?
O22 P4 O20 108.9(3) . . ?
O40 P4 C2 110.7(3) . . ?
O22 P4 C2 107.2(3) . . ?
O20 P4 C2 107.1(3) . . ?
O41 P5 O42 114.2(3) . . ?
O41 P5 O25 110.0(3) . . ?
O42 P5 O25 110.6(3) . . ?
O41 P5 C3 109.4(3) . . ?
O42 P5 C3 105.8(3) . . ?
O25 P5 C3 106.6(3) . . ?
O41 P5 Na15 56.0(2) . 2_545 ?
O42 P5 Na15 117.4(3) . 2_545 ?
O25 P5 Na15 56.5(2) . 2_545 ?
C3 P5 Na15 136.8(3) . 2_545 ?
O43 P6 O36 111.6(3) . . ?
O43 P6 O44 113.4(3) . . ?
O36 P6 O44 111.3(3) . . ?
O43 P6 C4 107.6(3) . . ?
O36 P6 C4 106.9(3) . . ?
O44 P6 C4 105.5(3) . . ?
O45 P7 O46 114.1(3) . 3_576 ?
O45 P7 O26 110.6(3) . . ?
O46 P7 O26 110.4(3) 3_576 . ?
O45 P7 C3 109.3(3) . . ?
O46 P7 C3 105.6(3) 3_576 . ?
O26 P7 C3 106.4(3) . . ?
O45 P7 Na1 39.49(18) . . ?
O46 P7 Na1 102.92(18) 3_576 . ?
O26 P7 Na1 81.14(19) . . ?
C3 P7 Na1 145.4(2) . . ?
O47 P8 O48 113.0(3) . . ?
O47 P8 O35 112.1(3) . . ?
O48 P8 O35 110.3(3) . . ?
O47 P8 C4 108.4(3) . 3_576 ?
O48 P8 C4 106.9(3) . 3_576 ?
O35 P8 C4 105.8(3) . 3_576 ?
O47 P8 Na7 38.98(19) . . ?
O48 P8 Na7 103.61(18) . . ?
O35 P8 Na7 81.98(18) . . ?
C4 P8 Na7 143.2(2) 3_576 . ?
O49 P9 O30 111.4(3) . . ?
O49 P9 O32 109.9(3) . . ?
O30 P9 O32 109.9(3) . . ?
O49 P9 C5 111.6(4) . . ?
O30 P9 C5 107.3(3) . . ?
O32 P9 C5 106.6(3) . . ?
O50 P10 O29 111.2(3) . . ?
O50 P10 O31 110.0(3) . . ?
O29 P10 O31 111.8(3) . . ?
O50 P10 C5 111.1(4) . . ?
O29 P10 C5 106.3(3) . . ?
O31 P10 C5 106.4(4) . . ?
Mo1 O1 Na12 123.5(3) . . ?
Mo1 O1 Na3 125.5(2) . 3_576 ?
Na12 O1 Na3 108.1(2) . 3_576 ?
Mo6 O6 Na4 100.3(2) . . ?
Mo7 O7 Na6 137.1(3) . 3_576 ?
Mo10 O10 Na6 134.6(3) . . ?
Mo2 O11 Mo1 82.41(16) . . ?
Mo2 O11 Na7 129.1(2) . . ?
Mo1 O11 Na7 128.8(2) . . ?
Mo2 O12 Mo1 82.56(16) . . ?
Mo2 O12 Na1 128.3(2) . 3_576 ?
Mo1 O12 Na1 129.3(2) . 3_576 ?
P1 O13 Mo2 134.8(3) . . ?
P2 O14 Mo2 134.5(3) . . ?
P1 O15 Mo3 134.4(3) . . ?
P2 O16 Mo3 132.7(3) . . ?
Mo4 O17 Mo3 82.93(18) . . ?
Mo4 O17 Na2 110.3(2) . . ?
Mo3 O17 Na2 112.9(2) . . ?
Mo4 O18 Mo3 83.12(18) . . ?
P3 O19 Mo4 132.8(3) . . ?
P4 O20 Mo4 131.8(3) . . ?
P3 O21 Mo5 134.1(3) . . ?
P4 O22 Mo5 135.7(3) . . ?
Mo5 O23 Mo6 82.39(17) . . ?
Mo5 O23 Na4 112.7(2) . . ?
Mo6 O23 Na4 95.1(2) . . ?
Mo5 O23 Na15 144.1(3) . 2_545 ?
Mo6 O23 Na15 133.5(3) . 2_545 ?
Na4 O23 Na15 69.0(2) . 2_545 ?
Mo5 O23 Na14 109.9(2) . . ?
Mo6 O23 Na14 138.3(2) . . ?
Na4 O23 Na14 114.3(2) . . ?
Na15 O23 Na14 47.5(2) 2_545 . ?
Mo5 O24 Mo6 82.50(17) . . ?
P5 O25 Mo7 133.3(3) . . ?
P5 O25 Na15 92.7(3) . 2_545 ?
Mo7 O25 Na15 133.5(3) . 2_545 ?
P7 O26 Mo7 131.6(3) . . ?
Mo7 O27 Mo8 82.78(18) . . ?
Mo7 O27 Na14 120.9(2) . . ?
Mo8 O27 Na14 151.6(3) . . ?
Mo7 O28 Mo8 82.48(18) . . ?
Mo7 O28 Na11 146.3(3) . 2_556 ?
Mo8 O28 Na11 125.4(2) . 2_556 ?
P10 O29 Mo8 139.0(3) . . ?
P9 O30 Mo8 137.5(3) . . ?
P10 O31 Mo9 134.5(3) . . ?
P9 O32 Mo9 137.9(3) . . ?
Mo9 O33 Mo10 82.67(17) . . ?
Mo10 O34 Mo9 82.31(17) . . ?
P8 O35 Mo10 133.1(3) . . ?
P6 O36 Mo10 132.0(3) . 3_576 ?
P5 O41 Na4 137.3(3) . . ?
P5 O41 Na15 94.2(3) . 2_545 ?
Na4 O41 Na15 86.8(3) . 2_545 ?
P5 O42 Mo6 130.2(3) . . ?
P5 O42 Na6 126.5(3) . 3_576 ?
Mo6 O42 Na6 94.39(17) . 3_576 ?
P6 O44 Mo6 132.9(3) . . ?
P6 O44 Na6 126.4(3) . 3_576 ?
Mo6 O44 Na6 94.59(17) . 3_576 ?
P7 O45 Na3 124.6(3) . . ?
P7 O45 Na1 117.3(3) . . ?
Na3 O45 Na1 96.5(2) . . ?
P7 O45 Na8 126.2(3) . . ?
Na3 O45 Na8 93.19(19) . . ?
Na1 O45 Na8 90.66(19) . . ?
P7 O46 Mo1 132.5(3) 3_576 . ?
P7 O46 Na6 128.0(3) 3_576 . ?
Mo1 O46 Na6 94.01(17) . . ?
P8 O47 Na7 117.5(3) . . ?
P8 O47 Na12 124.2(3) . . ?
Na7 O47 Na12 92.0(2) . . ?
P8 O47 Na9 128.6(3) . . ?
Na7 O47 Na9 95.94(19) . . ?
Na12 O47 Na9 89.6(2) . . ?
P8 O48 Mo1 130.8(3) . . ?
P8 O48 Na6 125.0(3) . . ?
Mo1 O48 Na6 94.68(17) . . ?
C6 O51 Mo1 123.6(4) . . ?
C6 O51 Na6 142.5(4) . . ?
Mo1 O51 Na6 93.88(17) . . ?
C6 O52 Mo2 120.6(4) . . ?
Mo3 O53 Na2 97.51(18) . . ?
Mo4 O54 Na2 97.22(18) . . ?
C8 O55 Mo5 120.8(4) . . ?
C8 O56 Mo6 124.2(4) . . ?
C8 O56 Na6 142.3(4) . 3_576 ?
Mo6 O56 Na6 93.47(18) . 3_576 ?
C12 O57 Mo7 119.4(5) . . ?
C12 O58 Mo8 123.7(5) . . ?
C10 O59 Mo9 120.9(5) . . ?
C10 O60 Mo10 122.2(5) . . ?
P1 C1 P2 112.3(3) . . ?
P1 C1 H1A 109.1 . . ?
P2 C1 H1A 109.1 . . ?
P1 C1 H1B 109.1 . . ?
P2 C1 H1B 109.1 . . ?
H1A C1 H1B 107.9 . . ?
P3 C2 P4 112.6(3) . . ?
P3 C2 H2A 109.1 . . ?
P4 C2 H2A 109.1 . . ?
P3 C2 H2B 109.1 . . ?
P4 C2 H2B 109.1 . . ?
H2A C2 H2B 107.8 . . ?
P7 C3 P5 117.2(4) . . ?
P7 C3 H3A 108.0 . . ?
P5 C3 H3A 108.0 . . ?
P7 C3 H3B 108.0 . . ?
P5 C3 H3B 108.0 . . ?
H3A C3 H3B 107.2 . . ?
P6 C4 P8 117.1(3) . 3_576 ?
P6 C4 H4A 108.0 . . ?
P8 C4 H4A 108.0 3_576 . ?
P6 C4 H4B 108.0 . . ?
P8 C4 H4B 108.0 3_576 . ?
H4A C4 H4B 107.3 . . ?
P10 C5 P9 111.9(4) . . ?
P10 C5 H5A 109.2 . . ?
P9 C5 H5A 109.2 . . ?
P10 C5 H5B 109.2 . . ?
P9 C5 H5B 109.2 . . ?
H5A C5 H5B 107.9 . . ?
O52 C6 O51 124.3(6) . . ?
O52 C6 C7 117.9(6) . . ?
O51 C6 C7 117.8(6) . . ?
C6 C7 H7A 109.5 . . ?
C6 C7 H7B 109.5 . . ?
H7A C7 H7B 109.5 . . ?
C6 C7 H7C 109.5 . . ?
H7A C7 H7C 109.5 . . ?
H7B C7 H7C 109.5 . . ?
O56 C8 O55 123.0(6) . . ?
O56 C8 C9 117.1(6) . . ?
O55 C8 C9 119.8(6) . . ?
C8 C9 H9A 109.5 . . ?
C8 C9 H9B 109.5 . . ?
H9A C9 H9B 109.5 . . ?
C8 C9 H9C 109.5 . . ?
H9A C9 H9C 109.5 . . ?
H9B C9 H9C 109.5 . . ?
O60 C10 O59 124.8(7) . . ?
O60 C10 C11 117.0(8) . . ?
O59 C10 C11 118.2(8) . . ?
C10 C11 H11A 109.5 . . ?
C10 C11 H11B 109.5 . . ?
H11A C11 H11B 109.5 . . ?
C10 C11 H11C 109.5 . . ?
H11A C11 H11C 109.5 . . ?
H11B C11 H11C 109.5 . . ?
O58 C12 O57 124.9(7) . . ?
O58 C12 C13 117.5(7) . . ?
O57 C12 C13 117.5(7) . . ?
C12 C13 H13A 109.5 . . ?
C12 C13 H13B 109.5 . . ?
H13A C13 H13B 109.5 . . ?
C12 C13 H13C 109.5 . . ?
H13A C13 H13C 109.5 . . ?
H13B C13 H13C 109.5 . . ?
O24W Na1 O45 173.4(3) . . ?
O24W Na1 O29W 86.4(2) . . ?
O45 Na1 O29W 88.8(2) . . ?
O24W Na1 O1W 92.2(2) . . ?
O45 Na1 O1W 83.5(2) . . ?
O29W Na1 O1W 92.1(2) . . ?
O24W Na1 O3W 98.3(2) . . ?
O45 Na1 O3W 84.85(19) . . ?
O29W Na1 O3W 76.4(2) . . ?
O1W Na1 O3W 163.8(2) . . ?
O24W Na1 O12 104.1(2) . 3_576 ?
O45 Na1 O12 80.09(17) . 3_576 ?
O29W Na1 O12 167.1(2) . 3_576 ?
O1W Na1 O12 80.16(19) . 3_576 ?
O3W Na1 O12 108.9(2) . 3_576 ?
O24W Na1 P7 163.3(2) . . ?
O45 Na1 P7 23.21(11) . . ?
O29W Na1 P7 106.19(19) . . ?
O1W Na1 P7 98.09(17) . . ?
O3W Na1 P7 74.76(15) . . ?
O12 Na1 P7 65.16(12) 3_576 . ?
O24W Na1 Na8 130.6(2) . . ?
O45 Na1 Na8 45.02(13) . . ?
O29W Na1 Na8 44.23(17) . . ?
O1W Na1 Na8 91.88(17) . . ?
O3W Na1 Na8 71.89(16) . . ?
O12 Na1 Na8 125.12(15) 3_576 . ?
P7 Na1 Na8 62.44(8) . . ?
O24W Na1 Na3 133.4(2) . . ?
O45 Na1 Na3 41.68(13) . . ?
O29W Na1 Na3 86.65(19) . . ?
O1W Na1 Na3 42.13(15) . . ?
O3W Na1 Na3 124.43(18) . . ?
O12 Na1 Na3 80.66(14) 3_576 . ?
P7 Na1 Na3 59.84(8) . . ?
Na8 Na1 Na3 59.94(10) . . ?
O15W Na2 O13W 94.5(3) . . ?
O15W Na2 O34W 96.6(3) . . ?
O13W Na2 O34W 101.9(3) . . ?
O15W Na2 O54 113.5(3) . . ?
O13W Na2 O54 149.6(2) . . ?
O34W Na2 O54 87.0(3) . . ?
O15W Na2 O17 176.4(3) . . ?
O13W Na2 O17 82.1(2) . . ?
O34W Na2 O17 85.2(3) . . ?
O54 Na2 O17 69.64(17) . . ?
O15W Na2 O53 110.8(3) . . ?
O13W Na2 O53 82.4(2) . . ?
O34W Na2 O53 151.9(3) . . ?
O54 Na2 O53 76.86(18) . . ?
O17 Na2 O53 67.71(17) . . ?
O15W Na2 Mo4 153.5(2) . . ?
O13W Na2 Mo4 111.6(2) . . ?
O34W Na2 Mo4 82.9(3) . . ?
O54 Na2 Mo4 40.02(11) . . ?
O17 Na2 Mo4 29.74(11) . . ?
O53 Na2 Mo4 69.90(13) . . ?
O26W Na3 O45 93.2(2) . . ?
O26W Na3 O1W 90.2(2) . . ?
O45 Na3 O1W 85.3(2) . . ?
O26W Na3 O37W 95.4(3) . . ?
O45 Na3 O37W 96.1(3) . . ?
O1W Na3 O37W 174.1(3) . . ?
O26W Na3 O1 166.6(3) . 3_576 ?
O45 Na3 O1 86.31(18) . 3_576 ?
O1W Na3 O1 76.37(19) . 3_576 ?
O37W Na3 O1 98.0(3) . 3_576 ?
O26W Na3 O44W 108.5(4) . 3_576 ?
O45 Na3 O44W 158.3(4) . 3_576 ?
O1W Na3 O44W 96.1(3) . 3_576 ?
O37W Na3 O44W 80.4(4) . 3_576 ?
O1 Na3 O44W 73.1(4) 3_576 3_576 ?
O26W Na3 Na8 49.75(18) . . ?
O45 Na3 Na8 43.81(13) . . ?
O1W Na3 Na8 91.55(18) . . ?
O37W Na3 Na8 93.4(2) . . ?
O1 Na3 Na8 129.80(16) 3_576 . ?
O44W Na3 Na8 157.1(4) 3_576 . ?
O26W Na3 Na1 88.3(2) . . ?
O45 Na3 Na1 41.80(13) . . ?
O1W Na3 Na1 43.85(16) . . ?
O37W Na3 Na1 137.9(3) . . ?
O1 Na3 Na1 82.40(14) 3_576 . ?
O44W Na3 Na1 137.7(3) 3_576 . ?
Na8 Na3 Na1 58.01(9) . . ?
O41 Na4 O12W 171.6(3) . . ?
O41 Na4 O16W 100.6(3) . . ?
O12W Na4 O16W 86.9(3) . . ?
O41 Na4 O36W 78.2(3) . . ?
O12W Na4 O36W 99.0(3) . . ?
O16W Na4 O36W 84.5(3) . . ?
O41 Na4 O19W 93.4(3) . . ?
O12W Na4 O19W 78.1(3) . . ?
O16W Na4 O19W 150.2(3) . . ?
O36W Na4 O19W 72.8(3) . . ?
O41 Na4 O23 72.59(19) . . ?
O12W Na4 O23 103.1(3) . . ?
O16W Na4 O23 147.1(3) . . ?
O36W Na4 O23 123.6(3) . . ?
O19W Na4 O23 62.4(2) . . ?
O41 Na4 O6 85.2(2) . . ?
O12W Na4 O6 98.8(3) . . ?
O16W Na4 O6 89.2(2) . . ?
O36W Na4 O6 160.8(3) . . ?
O19W Na4 O6 118.2(3) . . ?
O23 Na4 O6 58.51(16) . . ?
O41 Na4 Na15 49.1(2) . 2_545 ?
O12W Na4 Na15 122.5(3) . 2_545 ?
O16W Na4 Na15 141.2(3) . 2_545 ?
O36W Na4 Na15 67.5(3) . 2_545 ?
O19W Na4 Na15 44.3(3) . 2_545 ?
O23 Na4 Na15 56.8(2) . 2_545 ?
O6 Na4 Na15 108.3(2) . 2_545 ?
O41 Na4 Mo6 71.53(16) . . ?
O12W Na4 Mo6 108.9(3) . . ?
O16W Na4 Mo6 114.7(2) . . ?
O36W Na4 Mo6 146.4(2) . . ?
O19W Na4 Mo6 94.6(2) . . ?
O23 Na4 Mo6 32.42(10) . . ?
O6 Na4 Mo6 27.43(10) . . ?
Na15 Na4 Mo6 81.7(2) 2_545 . ?
O41 Na4 Na11 83.59(19) . . ?
O12W Na4 Na11 99.9(3) . . ?
O16W Na4 Na11 41.49(19) . . ?
O36W Na4 Na11 43.7(2) . . ?
O19W Na4 Na11 115.8(3) . . ?
O23 Na4 Na11 155.72(18) . . ?
O6 Na4 Na11 125.3(2) . . ?
Na15 Na4 Na11 103.7(3) 2_545 . ?
Mo6 Na4 Na11 141.85(16) . . ?
O23W Na5 O4W 163.5(4) . . ?
O23W Na5 O28W 93.9(4) . . ?
O4W Na5 O28W 90.2(3) . . ?
O23W Na5 O39W 89.1(4) . . ?
O4W Na5 O39W 85.7(3) . . ?
O28W Na5 O39W 174.5(4) . . ?
O23W Na5 O38W 95.0(4) . . ?
O4W Na5 O38W 100.5(4) . . ?
O28W Na5 O38W 95.2(4) . . ?
O39W Na5 O38W 89.1(4) . . ?
O23W Na5 O35W 91.3(3) . . ?
O4W Na5 O35W 75.2(3) . . ?
O28W Na5 O35W 69.5(3) . . ?
O39W Na5 O35W 105.8(4) . . ?
O38W Na5 O35W 163.9(4) . . ?
O23W Na5 Na10 126.3(3) . . ?
O4W Na5 Na10 48.23(19) . . ?
O28W Na5 Na10 48.7(2) . . ?
O39W Na5 Na10 125.9(3) . . ?
O38W Na5 Na10 121.2(3) . . ?
O35W Na5 Na10 44.64(19) . . ?
O56 Na6 O51 140.22(19) 3_576 . ?
O56 Na6 O7 78.41(18) 3_576 3_576 ?
O51 Na6 O7 77.33(17) . 3_576 ?
O56 Na6 O10 80.49(18) 3_576 . ?
O51 Na6 O10 78.05(18) . . ?
O7 Na6 O10 108.68(19) 3_576 . ?
O56 Na6 O42 66.56(16) 3_576 3_576 ?
O51 Na6 O42 141.46(19) . 3_576 ?
O7 Na6 O42 86.17(17) 3_576 3_576 ?
O10 Na6 O42 140.49(19) . 3_576 ?
O56 Na6 O44 67.86(16) 3_576 3_576 ?
O51 Na6 O44 141.03(18) . 3_576 ?
O7 Na6 O44 141.56(18) 3_576 3_576 ?
O10 Na6 O44 84.01(17) . 3_576 ?
O42 Na6 O44 64.17(16) 3_576 3_576 ?
O56 Na6 O48 144.14(18) 3_576 . ?
O51 Na6 O48 67.37(15) . . ?
O7 Na6 O48 137.39(19) 3_576 . ?
O10 Na6 O48 87.10(17) . . ?
O42 Na6 O48 106.74(17) 3_576 . ?
O44 Na6 O48 77.51(15) 3_576 . ?
O56 Na6 O46 138.78(18) 3_576 . ?
O51 Na6 O46 66.83(16) . . ?
O7 Na6 O46 81.57(17) 3_576 . ?
O10 Na6 O46 140.41(18) . . ?
O42 Na6 O46 76.52(15) 3_576 . ?
O44 Na6 O46 112.04(17) 3_576 . ?
O48 Na6 O46 63.34(15) . . ?
O56 Na6 Mo6 41.62(11) 3_576 3_576 ?
O51 Na6 Mo6 178.12(15) . 3_576 ?
O7 Na6 Mo6 104.07(14) 3_576 3_576 ?
O10 Na6 Mo6 102.56(14) . 3_576 ?
O42 Na6 Mo6 37.98(10) 3_576 3_576 ?
O44 Na6 Mo6 37.65(10) 3_576 3_576 ?
O48 Na6 Mo6 110.83(13) . 3_576 ?
O46 Na6 Mo6 112.01(13) . 3_576 ?
O56 Na6 Mo1 176.40(16) 3_576 . ?
O51 Na6 Mo1 41.22(11) . . ?
O7 Na6 Mo1 99.67(14) 3_576 . ?
O10 Na6 Mo1 103.05(14) . . ?
O42 Na6 Mo1 110.40(13) 3_576 . ?
O44 Na6 Mo1 112.91(13) 3_576 . ?
O48 Na6 Mo1 37.72(10) . . ?
O46 Na6 Mo1 37.63(10) . . ?
Mo6 Na6 Mo1 136.98(8) 3_576 . ?
O47 Na7 O9W 168.4(2) . . ?
O47 Na7 O27W 88.7(2) . 3_676 ?
O9W Na7 O27W 102.7(2) . 3_676 ?
O47 Na7 O7W 85.0(2) . . ?
O9W Na7 O7W 97.9(2) . . ?
O27W Na7 O7W 84.5(2) 3_676 . ?
O47 Na7 O11 81.57(17) . . ?
O9W Na7 O11 98.3(2) . . ?
O27W Na7 O11 80.24(19) 3_676 . ?
O7W Na7 O11 159.8(2) . . ?
O47 Na7 O6W 84.2(2) . . ?
O9W Na7 O6W 84.9(2) . . ?
O27W Na7 O6W 167.2(2) 3_676 . ?
O7W Na7 O6W 84.3(2) . . ?
O11 Na7 O6W 109.1(2) . . ?
O47 Na7 P8 23.51(12) . . ?
O9W Na7 P8 147.27(19) . . ?
O27W Na7 P8 102.29(18) 3_676 . ?
O7W Na7 P8 105.31(17) . . ?
O11 Na7 P8 65.71(12) . . ?
O6W Na7 P8 74.89(15) . . ?
O47 Na7 Na12 45.13(15) . . ?
O9W Na7 Na12 146.4(2) . . ?
O27W Na7 Na12 43.83(19) 3_676 . ?
O7W Na7 Na12 79.17(18) . . ?
O11 Na7 Na12 80.70(15) . . ?
O6W Na7 Na12 127.42(18) . . ?
P8 Na7 Na12 62.44(10) . . ?
O47 Na7 Na10 124.96(18) . . ?
O9W Na7 Na10 43.47(16) . . ?
O27W Na7 Na10 145.8(2) 3_676 . ?
O7W Na7 Na10 102.59(18) . . ?
O11 Na7 Na10 97.44(15) . . ?
O6W Na7 Na10 43.85(14) . . ?
P8 Na7 Na10 107.81(11) . . ?
Na12 Na7 Na10 170.02(14) . . ?
O47 Na7 Na9 43.14(13) . . ?
O9W Na7 Na9 136.61(18) . . ?
O27W Na7 Na9 92.29(19) 3_676 . ?
O7W Na7 Na9 42.82(15) . . ?
O11 Na7 Na9 124.53(15) . . ?
O6W Na7 Na9 75.27(16) . . ?
P8 Na7 Na9 62.51(8) . . ?
Na12 Na7 Na9 58.88(11) . . ?
Na10 Na7 Na9 115.81(12) . . ?
O11W Na8 O29W 161.3(3) . . ?
O11W Na8 O20W 82.9(2) . . ?
O29W Na8 O20W 90.5(2) . . ?
O11W Na8 O45 93.6(2) . . ?
O29W Na8 O45 88.5(2) . . ?
O20W Na8 O45 165.4(2) . . ?
O11W Na8 O8W 82.6(2) . . ?
O29W Na8 O8W 115.9(3) . . ?
O20W Na8 O8W 100.4(2) . . ?
O45 Na8 O8W 93.1(2) . . ?
O11W Na8 O26W 78.6(2) . . ?
O29W Na8 O26W 83.0(3) . . ?
O20W Na8 O26W 80.0(2) . . ?
O45 Na8 O26W 85.4(2) . . ?
O8W Na8 O26W 161.0(2) . . ?
O11W Na8 Na1 136.7(2) . . ?
O29W Na8 Na1 44.58(18) . . ?
O20W Na8 Na1 134.57(19) . . ?
O45 Na8 Na1 44.32(13) . . ?
O8W Na8 Na1 105.25(18) . . ?
O26W Na8 Na1 86.84(17) . . ?
O11W Na8 Na3 80.5(2) . . ?
O29W Na8 Na3 88.5(2) . . ?
O20W Na8 Na3 122.44(19) . . ?
O45 Na8 Na3 43.00(13) . . ?
O8W Na8 Na3 130.91(18) . . ?
O26W Na8 Na3 42.77(16) . . ?
Na1 Na8 Na3 62.05(10) . . ?
O11W Na8 Na13 46.0(2) . . ?
O29W Na8 Na13 150.7(3) . . ?
O20W Na8 Na13 84.12(17) . . ?
O45 Na8 Na13 103.63(16) . . ?
O8W Na8 Na13 38.26(18) . . ?
O26W Na8 Na13 123.9(2) . . ?
Na1 Na8 Na13 137.02(14) . . ?
Na3 Na8 Na13 118.53(14) . . ?
O33W Na9 O41W 174.1(4) . . ?
O33W Na9 O21W 98.0(3) . . ?
O41W Na9 O21W 81.4(4) . . ?
O33W Na9 O7W 93.0(3) . . ?
O41W Na9 O7W 86.5(4) . . ?
O21W Na9 O7W 164.0(3) . . ?
O33W Na9 O47 94.7(2) . . ?
O41W Na9 O47 91.1(4) . . ?
O21W Na9 O47 107.7(2) . . ?
O7W Na9 O47 82.8(2) . . ?
O33W Na9 O34W 79.9(3) . 2 ?
O41W Na9 O34W 94.3(4) . 2 ?
O21W Na9 O34W 83.7(3) . 2 ?
O7W Na9 O34W 86.8(3) . 2 ?
O47 Na9 O34W 168.0(3) . 2 ?
O33W Na9 Na12 139.5(2) . . ?
O41W Na9 Na12 46.1(4) . . ?
O21W Na9 Na12 99.5(2) . . ?
O7W Na9 Na12 79.14(19) . . ?
O47 Na9 Na12 45.17(15) . . ?
O34W Na9 Na12 138.1(3) 2 . ?
O33W Na9 Na7 88.5(2) . . ?
O41W Na9 Na7 95.1(3) . . ?
O21W Na9 Na7 148.6(2) . . ?
O7W Na9 Na7 42.75(15) . . ?
O47 Na9 Na7 40.93(13) . . ?
O34W Na9 Na7 127.7(2) 2 . ?
Na12 Na9 Na7 58.90(11) . . ?
O35W Na10 O9W 108.3(3) . . ?
O35W Na10 O14W 112.1(3) . . ?
O9W Na10 O14W 88.3(2) . . ?
O35W Na10 O6W 158.5(4) . . ?
O9W Na10 O6W 87.8(2) . . ?
O14W Na10 O6W 81.7(2) . . ?
O35W Na10 O4W 82.5(3) . . ?
O9W Na10 O4W 169.0(2) . . ?
O14W Na10 O4W 85.5(2) . . ?
O6W Na10 O4W 82.3(2) . . ?
O35W Na10 O28W 75.9(3) . . ?
O9W Na10 O28W 97.7(2) . . ?
O14W Na10 O28W 168.1(3) . . ?
O6W Na10 O28W 88.3(2) . . ?
O4W Na10 O28W 86.8(3) . . ?
O35W Na10 Na5 56.3(3) . . ?
O9W Na10 Na5 141.6(2) . . ?
O14W Na10 Na5 129.5(2) . . ?
O6W Na10 Na5 102.3(2) . . ?
O4W Na10 Na5 46.54(18) . . ?
O28W Na10 Na5 46.6(2) . . ?
O35W Na10 Na7 151.0(3) . . ?
O9W Na10 Na7 42.88(15) . . ?
O14W Na10 Na7 71.46(17) . . ?
O6W Na10 Na7 47.48(17) . . ?
O4W Na10 Na7 126.2(2) . . ?
O28W Na10 Na7 106.2(2) . . ?
Na5 Na10 Na7 144.63(16) . . ?
O2W Na11 O16W 87.6(3) . . ?
O2W Na11 O3W 156.5(3) . 2_546 ?
O16W Na11 O3W 81.0(2) . 2_546 ?
O2W Na11 O28 118.6(3) . 2_546 ?
O16W Na11 O28 125.6(3) . 2_546 ?
O3W Na11 O28 84.6(2) 2_546 2_546 ?
O2W Na11 O36W 76.6(3) . . ?
O16W Na11 O36W 85.0(3) . . ?
O3W Na11 O36W 81.9(3) 2_546 . ?
O28 Na11 O36W 144.0(3) 2_546 . ?
O2W Na11 O25W 105.1(3) . . ?
O16W Na11 O25W 154.4(3) . . ?
O3W Na11 O25W 78.8(2) 2_546 . ?
O28 Na11 O25W 67.9(2) 2_546 . ?
O36W Na11 O25W 76.7(3) . . ?
O2W Na11 Na4 73.29(18) . . ?
O16W Na11 Na4 41.8(2) . . ?
O3W Na11 Na4 84.6(2) 2_546 . ?
O28 Na11 Na4 164.8(2) 2_546 . ?
O36W Na11 Na4 44.0(2) . . ?
O25W Na11 Na4 120.1(3) . . ?
O48W Na12 O27W 171.3(6) 3_676 3_676 ?
O48W Na12 O47 97.6(5) 3_676 . ?
O27W Na12 O47 86.3(2) 3_676 . ?
O48W Na12 O41W 82.9(6) 3_676 . ?
O27W Na12 O41W 105.0(4) 3_676 . ?
O47 Na12 O41W 88.3(3) . . ?
O48W Na12 O1 93.7(5) 3_676 . ?
O27W Na12 O1 78.5(2) 3_676 . ?
O47 Na12 O1 89.3(2) . . ?
O41W Na12 O1 175.5(4) . . ?
O48W Na12 O44W 75.1(6) 3_676 . ?
O27W Na12 O44W 98.8(4) 3_676 . ?
O47 Na12 O44W 161.4(4) . . ?
O41W Na12 O44W 107.4(5) . . ?
O1 Na12 O44W 74.4(4) . . ?
O48W Na12 O52W 91.1(9) 3_676 . ?
O27W Na12 O52W 88.7(8) 3_676 . ?
O47 Na12 O52W 154.0(8) . . ?
O41W Na12 O52W 68.4(8) . . ?
O1 Na12 O52W 114.7(8) . . ?
O44W Na12 O52W 44.5(8) . . ?
O48W Na12 Na7 140.4(5) 3_676 . ?
O27W Na12 Na7 43.69(17) 3_676 . ?
O47 Na12 Na7 42.86(14) . . ?
O41W Na12 Na7 95.7(3) . . ?
O1 Na12 Na7 85.04(18) . . ?
O44W Na12 Na7 140.8(4) . . ?
O52W Na12 Na7 125.4(8) . . ?
O48W Na12 Na9 93.2(5) 3_676 . ?
O27W Na12 Na9 95.1(2) 3_676 . ?
O47 Na12 Na9 45.27(14) . . ?
O41W Na12 Na9 43.2(3) . . ?
O1 Na12 Na9 134.5(2) . . ?
O44W Na12 Na9 150.2(4) . . ?
O52W Na12 Na9 110.0(8) . . ?
Na7 Na12 Na9 62.22(11) . . ?
O18W Na13 O32W 79.7(3) . . ?
O18W Na13 O2W 129.3(4) . . ?
O32W Na13 O2W 86.8(3) . . ?
O18W Na13 O8W 82.9(3) . . ?
O32W Na13 O8W 149.7(4) . . ?
O2W Na13 O8W 123.2(3) . . ?
O18W Na13 O40W 144.4(4) . . ?
O32W Na13 O40W 92.2(4) . . ?
O2W Na13 O40W 84.2(3) . . ?
O8W Na13 O40W 87.6(4) . . ?
O18W Na13 O11W 71.7(3) . . ?
O32W Na13 O11W 120.1(4) . . ?
O2W Na13 O11W 73.8(3) . . ?
O8W Na13 O11W 76.6(2) . . ?
O40W Na13 O11W 138.8(3) . . ?
O18W Na13 Na8 65.2(2) . . ?
O32W Na13 Na8 142.2(3) . . ?
O2W Na13 Na8 104.2(3) . . ?
O8W Na13 Na8 41.61(19) . . ?
O40W Na13 Na8 124.5(3) . . ?
O11W Na13 Na8 36.56(15) . . ?
Na15 Na14 O27 91.8(3) 2_545 . ?
Na15 Na14 O51W 30.2(5) 2_545 2_545 ?
O27 Na14 O51W 66.5(5) . 2_545 ?
Na15 Na14 O34W 146.0(3) 2_545 . ?
O27 Na14 O34W 106.5(3) . . ?
O51W Na14 O34W 136.4(5) 2_545 . ?
Na15 Na14 O23 65.4(3) 2_545 . ?
O27 Na14 O23 112.9(2) . . ?
O51W Na14 O23 91.2(5) 2_545 . ?
O34W Na14 O23 127.9(3) . . ?
O51W Na15 O46W 71.2(10) . . ?
O51W Na15 O19W 152.0(10) . 2 ?
O46W Na15 O19W 80.7(5) . 2 ?
O51W Na15 Na14 89.4(10) . 2 ?
O46W Na15 Na14 86.2(5) . 2 ?
O19W Na15 Na14 89.5(5) 2 2 ?
O51W Na15 O41 107.1(10) . 2 ?
O46W Na15 O41 146.8(7) . 2 ?
O19W Na15 O41 95.9(4) 2 2 ?
Na14 Na15 O41 126.8(5) 2 2 ?
O51W Na15 O25 67.0(9) . 2 ?
O46W Na15 O25 137.0(6) . 2 ?
O19W Na15 O25 140.6(5) 2 2 ?
Na14 Na15 O25 83.8(3) 2 2 ?
O41 Na15 O25 59.6(2) 2 2 ?
O51W Na15 O40W 54.4(11) . 2 ?
O46W Na15 O40W 78.6(6) . 2 ?
O19W Na15 O40W 119.9(5) 2 2 ?
Na14 Na15 O40W 143.6(5) 2 2 ?
O41 Na15 O40W 74.7(4) 2 2 ?
O25 Na15 O40W 85.2(4) 2 2 ?
O51W Na15 O23 139.8(11) . 2 ?
O46W Na15 O23 134.6(6) . 2 ?
O19W Na15 O23 63.8(4) 2 2 ?
Na14 Na15 O23 67.1(4) 2 2 ?
O41 Na15 O23 68.4(3) 2 2 ?
O25 Na15 O23 77.9(3) 2 2 ?
O40W Na15 O23 143.0(3) 2 2 ?
O51W Na15 P5 91.2(9) . 2 ?
O46W Na15 P5 160.3(7) . 2 ?
O19W Na15 P5 116.3(4) 2 2 ?
Na14 Na15 P5 103.0(4) 2 2 ?
O41 Na15 P5 29.78(13) 2 2 ?
O25 Na15 P5 30.81(12) 2 2 ?
O40W Na15 P5 83.9(3) 2 2 ?
O23 Na15 P5 64.9(2) 2 2 ?
O51W Na15 Na4 147.6(11) . 2 ?
O46W Na15 Na4 122.6(5) . 2 ?
O19W Na15 Na4 51.8(3) 2 2 ?
Na14 Na15 Na4 118.7(5) 2 2 ?
O41 Na15 Na4 44.09(19) 2 2 ?
O25 Na15 Na4 98.6(3) 2 2 ?
O40W Na15 Na4 97.2(4) 2 2 ?
O23 Na15 Na4 54.1(2) 2 2 ?
P5 Na15 Na4 68.28(17) 2 2 ?
Na3 O1W Na1 94.0(2) . . ?
Na11 O2W Na13 123.9(3) . . ?
Na11 O3W Na1 118.8(3) 2_556 . ?
Na5 O4W Na10 85.2(3) . . ?
Na10 O6W Na7 88.7(2) . . ?
Na7 O7W Na9 94.4(2) . . ?
Na13 O8W Na8 100.1(3) . . ?
Na7 O9W Na10 93.7(2) . . ?
Na8 O11W Na13 97.4(3) . . ?
Na11 O16W Na4 96.8(3) . . ?
Na15 O19W Na4 83.9(4) 2_545 . ?
Na3 O26W Na8 87.5(2) . . ?
Na7 O27W Na12 92.5(2) 3_676 3_676 ?
Na5 O28W Na10 84.6(3) . . ?
Na8 O29W Na1 91.2(2) . . ?
Na2 O34W Na9 124.0(4) . 2_545 ?
Na2 O34W Na14 123.1(4) . . ?
Na9 O34W Na14 109.9(3) 2_545 . ?
Na10 O35W Na5 79.1(3) . . ?
Na11 O36W Na4 92.3(3) . . ?
Na13 O40W Na15 134.7(4) . 2_545 ?
Na9 O41W Na12 90.8(4) . . ?
Na3 O44W Na12 100.7(5) 3_576 . ?
Na15 O51W Na14 60.4(10) . 2 ?

loop_
_geom_bond_atom_site_label_1
_geom_bond_atom_site_label_2
_geom_bond_distance
_geom_bond_site_symmetry_2
_geom_bond_publ_flag
Mo1 O1 1.699(5) . ?
Mo1 O12 1.953(4) . ?
Mo1 O11 1.957(4) . ?
Mo1 O46 2.088(4) . ?
Mo1 O48 2.094(4) . ?
Mo1 O51 2.253(4) . ?
Mo1 Mo2 2.5673(8) . ?
Mo1 Na6 3.411(3) . ?
Mo2 O2 1.698(5) . ?
Mo2 O12 1.938(4) . ?
Mo2 O11 1.940(4) . ?
Mo2 O14 2.072(4) . ?
Mo2 O13 2.081(4) . ?
Mo2 O52 2.316(4) . ?
Mo3 O3 1.684(5) . ?
Mo3 O18 1.938(4) . ?
Mo3 O17 1.941(5) . ?
Mo3 O16 2.093(4) . ?
Mo3 O15 2.097(5) . ?
Mo3 O53 2.369(5) . ?
Mo3 Mo4 2.5709(8) . ?
Mo4 O4 1.681(5) . ?
Mo4 O18 1.937(4) . ?
Mo4 O17 1.941(4) . ?
Mo4 O20 2.095(4) . ?
Mo4 O19 2.098(5) . ?
Mo4 O54 2.380(5) . ?
Mo4 Na2 3.671(3) . ?
Mo5 O5 1.694(5) . ?
Mo5 O24 1.929(4) . ?
Mo5 O23 1.940(4) . ?
Mo5 O22 2.070(5) . ?
Mo5 O21 2.098(5) . ?
Mo5 O55 2.334(5) . ?
Mo5 Mo6 2.5576(8) . ?
Mo6 O6 1.690(5) . ?
Mo6 O23 1.943(4) . ?
Mo6 O24 1.950(5) . ?
Mo6 O44 2.083(4) . ?
Mo6 O42 2.098(4) . ?
Mo6 O56 2.262(4) . ?
Mo6 Na6 3.400(3) 3_576 ?
Mo6 Na4 3.610(5) . ?
Mo7 O7 1.674(5) . ?
Mo7 O27 1.941(4) . ?
Mo7 O28 1.948(5) . ?
Mo7 O25 2.092(4) . ?
Mo7 O26 2.110(4) . ?
Mo7 O57 2.311(5) . ?
Mo7 Mo8 2.5696(8) . ?
Mo8 O8 1.681(5) . ?
Mo8 O27 1.945(5) . ?
Mo8 O28 1.950(5) . ?
Mo8 O30 2.082(5) . ?
Mo8 O29 2.093(5) . ?
Mo8 O58 2.278(5) . ?
Mo9 O9 1.674(5) . ?
Mo9 O33 1.939(5) . ?
Mo9 O34 1.952(4) . ?
Mo9 O32 2.067(5) . ?
Mo9 O31 2.101(5) . ?
Mo9 O59 2.359(5) . ?
Mo9 Mo10 2.5694(8) . ?
Mo10 O10 1.681(5) . ?
Mo10 O33 1.952(4) . ?
Mo10 O34 1.952(5) . ?
Mo10 O36 2.085(4) 3_576 ?
Mo10 O35 2.103(5) . ?
Mo10 O60 2.286(5) . ?
P1 O37 1.505(5) . ?
P1 O13 1.529(5) . ?
P1 O15 1.545(5) . ?
P1 C1 1.806(7) . ?
P2 O38 1.507(5) . ?
P2 O14 1.538(5) . ?
P2 O16 1.538(5) . ?
P2 C1 1.811(6) . ?
P3 O39 1.507(5) . ?
P3 O21 1.526(5) . ?
P3 O19 1.541(5) . ?
P3 C2 1.800(7) . ?
P4 O40 1.504(5) . ?
P4 O22 1.527(5) . ?
P4 O20 1.543(5) . ?
P4 C2 1.808(7) . ?
P5 O41 1.502(5) . ?
P5 O42 1.537(5) . ?
P5 O25 1.547(5) . ?
P5 C3 1.816(7) . ?
P5 Na15 3.017(7) 2_545 ?
P6 O43 1.514(4) . ?
P6 O36 1.533(5) . ?
P6 O44 1.538(5) . ?
P6 C4 1.807(6) . ?
P7 O45 1.504(5) . ?
P7 O46 1.540(5) 3_576 ?
P7 O26 1.547(5) . ?
P7 C3 1.794(7) . ?
P7 Na1 3.390(4) . ?
P8 O47 1.503(5) . ?
P8 O48 1.546(5) . ?
P8 O35 1.551(5) . ?
P8 C4 1.811(6) 3_576 ?
P8 Na7 3.341(3) . ?
P9 O49 1.507(6) . ?
P9 O30 1.530(5) . ?
P9 O32 1.532(5) . ?
P9 C5 1.801(8) . ?
P10 O50 1.515(5) . ?
P10 O29 1.528(5) . ?
P10 O31 1.539(5) . ?
P10 C5 1.790(8) . ?
O1 Na12 2.568(7) . ?
O1 Na3 2.662(6) 3_576 ?
O6 Na4 2.903(7) . ?
O7 Na6 2.422(5) 3_576 ?
O10 Na6 2.428(6) . ?
O11 Na7 2.532(5) . ?
O12 Na1 2.604(6) 3_576 ?
O17 Na2 2.515(6) . ?
O23 Na4 2.873(6) . ?
O23 Na15 2.969(13) 2_545 ?
O23 Na14 3.008(8) . ?
O25 Na15 2.518(8) 2_545 ?
O27 Na14 2.710(7) . ?
O28 Na11 2.508(6) 2_556 ?
O36 Mo10 2.085(4) 3_576 ?
O41 Na4 2.307(6) . ?
O41 Na15 2.508(8) 2_545 ?
O42 Na6 2.519(5) 3_576 ?
O44 Na6 2.525(5) 3_576 ?
O45 Na3 2.420(6) . ?
O45 Na1 2.426(5) . ?
O45 Na8 2.457(6) . ?
O46 P7 1.540(5) 3_576 ?
O46 Na6 2.555(5) . ?
O47 Na7 2.370(5) . ?
O47 Na12 2.469(7) . ?
O47 Na9 2.473(6) . ?
O48 Na6 2.527(5) . ?
O51 C6 1.263(8) . ?
O51 Na6 2.413(5) . ?
O52 C6 1.258(8) . ?
O53 Na2 2.584(6) . ?
O54 Na2 2.512(6) . ?
O55 C8 1.275(8) . ?
O56 C8 1.266(8) . ?
O56 Na6 2.405(5) 3_576 ?
O57 C12 1.274(8) . ?
O58 C12 1.260(9) . ?
O59 C10 1.277(9) . ?
O60 C10 1.255(9) . ?
C1 H1A 0.9700 . ?
C1 H1B 0.9700 . ?
C2 H2A 0.9700 . ?
C2 H2B 0.9700 . ?
C3 H3A 0.9700 . ?
C3 H3B 0.9700 . ?
C4 P8 1.811(6) 3_576 ?
C4 H4A 0.9700 . ?
C4 H4B 0.9700 . ?
C5 H5A 0.9700 . ?
C5 H5B 0.9700 . ?
C6 C7 1.528(9) . ?
C7 H7A 0.9600 . ?
C7 H7B 0.9600 . ?
C7 H7C 0.9600 . ?
C8 C9 1.498(10) . ?
C9 H9A 0.9600 . ?
C9 H9B 0.9600 . ?
C9 H9C 0.9600 . ?
C10 C11 1.509(12) . ?
C11 H11A 0.9600 . ?
C11 H11B 0.9600 . ?
C11 H11C 0.9600 . ?
C12 C13 1.500(11) . ?
C13 H13A 0.9600 . ?
C13 H13B 0.9600 . ?
C13 H13C 0.9600 . ?
Na1 O24W 2.380(7) . ?
Na1 O29W 2.438(8) . ?
Na1 O1W 2.511(7) . ?
Na1 O3W 2.602(7) . ?
Na1 O12 2.604(6) 3_576 ?
Na1 Na8 3.473(5) . ?
Na1 Na3 3.616(5) . ?
Na2 O15W 2.313(8) . ?
Na2 O13W 2.349(7) . ?
Na2 O34W 2.404(8) . ?
Na3 O26W 2.409(7) . ?
Na3 O1W 2.432(7) . ?
Na3 O37W 2.466(9) . ?
Na3 O1 2.662(6) 3_576 ?
Na3 O44W 2.745(19) 3_576 ?
Na3 Na8 3.543(5) . ?
Na4 O12W 2.365(10) . ?
Na4 O16W 2.474(9) . ?
Na4 O36W 2.563(10) . ?
Na4 O19W 2.617(11) . ?
Na4 Na15 3.311(10) 2_545 ?
Na4 Na11 3.689(6) . ?
Na5 O23W 2.331(10) . ?
Na5 O4W 2.382(8) . ?
Na5 O28W 2.389(9) . ?
Na5 O39W 2.436(11) . ?
Na5 O38W 2.528(12) . ?
Na5 O35W 2.770(13) . ?
Na5 Na10 3.271(6) . ?
Na6 O56 2.405(5) 3_576 ?
Na6 O7 2.422(5) 3_576 ?
Na6 O42 2.519(5) 3_576 ?
Na6 O44 2.525(5) 3_576 ?
Na6 Mo6 3.400(3) 3_576 ?
Na7 O9W 2.384(6) . ?
Na7 O27W 2.407(7) 3_676 ?
Na7 O7W 2.450(7) . ?
Na7 O6W 2.578(7) . ?
Na7 Na12 3.482(6) . ?
Na7 Na10 3.497(5) . ?
Na7 Na9 3.598(5) . ?
Na8 O11W 2.395(7) . ?
Na8 O29W 2.423(7) . ?
Na8 O20W 2.442(6) . ?
Na8 O8W 2.689(8) . ?
Na8 O26W 2.707(8) . ?
Na8 Na13 3.987(6) . ?
Na9 O33W 2.373(9) . ?
Na9 O41W 2.382(12) . ?
Na9 O21W 2.439(8) . ?
Na9 O7W 2.453(7) . ?
Na9 O34W 2.556(8) 2 ?
Na9 Na12 3.482(6) . ?
Na10 O35W 2.340(8) . ?
Na10 O9W 2.411(7) . ?
Na10 O14W 2.416(6) . ?
Na10 O6W 2.424(6) . ?
Na10 O4W 2.448(7) . ?
Na10 O28W 2.468(8) . ?
Na11 O2W 2.451(7) . ?
Na11 O16W 2.461(8) . ?
Na11 O3W 2.489(7) 2_546 ?
Na11 O28 2.508(6) 2_546 ?
Na11 O36W 2.553(9) . ?
Na11 O25W 2.559(8) . ?
Na12 O48W 2.201(17) 3_676 ?
Na12 O27W 2.414(9) 3_676 ?
Na12 O41W 2.508(15) . ?
Na12 O44W 2.752(19) . ?
Na12 O52W 2.77(4) . ?
Na13 O18W 2.395(8) . ?
Na13 O32W 2.403(8) . ?
Na13 O2W 2.485(9) . ?
Na13 O8W 2.508(8) . ?
Na13 O40W 2.531(13) . ?
Na13 O11W 2.894(10) . ?
Na14 Na15 2.406(13) 2_545 ?
Na14 O51W 2.77(2) 2_545 ?
Na14 O34W 2.782(11) . ?
Na15 O51W 1.39(2) . ?
Na15 O46W 2.294(17) . ?
Na15 O19W 2.327(14) 2 ?
Na15 Na14 2.406(13) 2 ?
Na15 O41 2.508(8) 2 ?
Na15 O25 2.518(8) 2 ?
Na15 O40W 2.867(17) 2 ?
Na15 O23 2.969(13) 2 ?
Na15 P5 3.017(6) 2 ?
Na15 Na4 3.311(10) 2 ?
O3W Na11 2.489(7) 2_556 ?
O19W Na15 2.327(14) 2_545 ?
O22W O49W 1.42(4) . ?
O27W Na7 2.407(7) 3_676 ?
O27W Na12 2.414(9) 3_676 ?
O34W Na9 2.556(8) 2_545 ?
O40W Na15 2.867(17) 2_545 ?
O44W Na3 2.745(19) 3_576 ?
O48W Na12 2.201(17) 3_676 ?
O51W Na14 2.77(2) 2 ?
